data_7710762
loop_
_publ_author_name
'Sinclair, Matthew J. G.'
'Chaplin, Adrian B.'

_publ_section_title
;
 Heterolytic carbon--iodine bond cleavage by a palladium(i) metalloradical
;
_journal_name_full 'Dalton Transactions'
_journal_paper_doi 10.1039/D2DT02152H
_journal_year 2022
_chemical_formula_moiety 'C31 H61 O P2 Pd, F6 P'
_chemical_formula_sum 'C31 H61 F6 O P3 Pd'
_chemical_formula_weight 763.10
_chemical_melting_point ?
_space_group_crystal_system monoclinic
_space_group_IT_number 14
_space_group_name_Hall '-P 2ybc'
_space_group_name_H-M_alt 'P 1 21/c 1'
_atom_sites_solution_hydrogens geom
_atom_sites_solution_primary dual
_atom_sites_solution_secondary difmap
_audit_creation_date 2022-01-10
_audit_creation_method
;
Olex2 1.3
(compiled 2020.11.12 svn.r5f609507 for OlexSys, GUI svn.r6408)
;
_audit_update_record
;
2022-05-16 deposited with the CCDC.	2022-07-11 downloaded from the CCDC.
;
_cell_angle_alpha 90
_cell_angle_beta 106.7944(13)
_cell_angle_gamma 90
_cell_formula_units_Z 8
_cell_length_a 29.1657(4)
_cell_length_b 15.01941(18)
_cell_length_c 17.2918(2)
_cell_measurement_reflns_used 43012
_cell_measurement_temperature 150(2)
_cell_measurement_theta_max 73.2360
_cell_measurement_theta_min 3.9280
_cell_volume 7251.62(16)
_computing_cell_refinement 'CrysAlisPro 1.171.41.120a (Rigaku OD, 2021)'
_computing_data_collection 'CrysAlisPro 1.171.41.120a (Rigaku OD, 2021)'
_computing_data_reduction 'CrysAlisPro 1.171.41.120a (Rigaku OD, 2021)'
_computing_molecular_graphics 'Olex2 1.3 (Dolomanov et al., 2009)'
_computing_publication_material 'Olex2 1.3 (Dolomanov et al., 2009)'
_computing_structure_refinement 'SHELXL 2018/3 (Sheldrick, 2015)'
_computing_structure_solution 'SHELXT  (Sheldrick, 2015)'
_diffrn_ambient_environment N~2~
_diffrn_ambient_temperature 150(2)
_diffrn_detector 'CCD plate'
_diffrn_detector_area_resol_mean 5.3046
_diffrn_detector_type AtlasS2
_diffrn_measured_fraction_theta_full 0.998
_diffrn_measured_fraction_theta_max 0.998
_diffrn_measurement_details
;
List of Runs (angles in degrees, time in seconds):

  # Type    Start    End  Width  t~exp~   \w     \q     \k     \f   Frames
#--------------------------------------------------------------------------
  1  \w   -115.00 -20.00   1.00    2.50    --  -42.36 -37.00 120.00   95
  2  \w    -96.00  -2.00   1.00    2.50    --  -42.36 125.00 -90.00   94
  3  \w   -115.00 -20.00   1.00    2.50    --  -42.36 -37.00-180.00   95
  4  \w     23.00  97.00   1.00    2.50    --   42.36-125.00 -90.00   74
  5  \w     94.00 178.00   1.00   10.00    --  106.00 125.00 -60.00   84
  6  \w     32.00 137.00   1.00   10.00    --  106.00 -77.00 120.00  105
  7  \w     78.00 176.00   1.00   10.00    --  106.00  61.00  30.00   98
  8  \w     78.00 176.00   1.00   10.00    --  106.00  61.00 -30.00   98
  9  \w     78.00 176.00   1.00   10.00    --  106.00  61.00 -90.00   98
 10  \w     25.00 109.00   1.00   10.00    --  106.00 -94.00-180.00   84
 11  \w     75.00 178.00   1.00   10.00    --  106.00  77.00 -90.00  103
 12  \w     32.00 137.00   1.00   10.00    --  106.00 -77.00-120.00  105
 13  \w     61.00 178.00   1.00   10.00    --  106.00  15.00   0.00  117
 14  \w     25.00 109.00   1.00   10.00    --  106.00 -94.00-150.00   84
 15  \w     94.00 178.00   1.00   10.00    --  106.00 125.00-120.00   84
 16  \w     94.00 178.00   1.00   10.00    --  106.00 125.00 -30.00   84
 17  \w     94.00 178.00   1.00   10.00    --  106.00 125.00-150.00   84
 18  \w   -116.00 -11.00   1.00    2.50    --  -42.36 -77.00 120.00  105
 19  \w   -116.00 -11.00   1.00    2.50    --  -42.36 -77.00 -60.00  105
 20  \w   -116.00 -11.00   1.00    2.50    --  -42.36 -77.00  30.00  105
 21  \w     78.00 176.00   1.00   10.00    --  106.00  61.00-150.00   98
 22  \w     78.00 176.00   1.00   10.00    --  106.00  61.00  90.00   98
 23  \w     25.00 109.00   1.00   10.00    --  106.00 -94.00  30.00   84
 24  \w     78.00 176.00   1.00   10.00    --  106.00  61.00  60.00   98
 25  \w     78.00 176.00   1.00   10.00    --  106.00  61.00 120.00   98
 26  \w     78.00 164.00   1.00   10.00    --  106.00  61.00-180.00   86
 27  \w     82.00 178.00   1.00   10.00    --  106.00  30.00-180.00   96
;
_diffrn_measurement_device 'four-circle diffractometer'
_diffrn_measurement_device_type 'Rigaku Oxford Diffraction: SuperNova, Dual, Cu at zero, AtlasS2'
_diffrn_measurement_method '\w scans'
_diffrn_orient_matrix_type 'CrysAlisPro convention (1999,Acta A55,543-557)'
_diffrn_orient_matrix_UB_11 -0.0222804000
_diffrn_orient_matrix_UB_12 0.0927108000
_diffrn_orient_matrix_UB_13 -0.0231856000
_diffrn_orient_matrix_UB_21 0.0158689000
_diffrn_orient_matrix_UB_22 0.0276049000
_diffrn_orient_matrix_UB_23 0.0895516000
_diffrn_orient_matrix_UB_31 0.0478847000
_diffrn_orient_matrix_UB_32 0.0339638000
_diffrn_orient_matrix_UB_33 -0.0095236000
_diffrn_radiation_monochromator mirror
_diffrn_radiation_probe x-ray
_diffrn_radiation_type 'Cu K\a'
_diffrn_radiation_wavelength 1.54184
_diffrn_reflns_av_R_equivalents 0.0352
_diffrn_reflns_av_unetI/netI 0.0265
_diffrn_reflns_Laue_measured_fraction_full 0.998
_diffrn_reflns_Laue_measured_fraction_max 0.998
_diffrn_reflns_limit_h_max 35
_diffrn_reflns_limit_h_min -29
_diffrn_reflns_limit_k_max 16
_diffrn_reflns_limit_k_min -18
_diffrn_reflns_limit_l_max 21
_diffrn_reflns_limit_l_min -20
_diffrn_reflns_number 63692
_diffrn_reflns_point_group_measured_fraction_full 0.998
_diffrn_reflns_point_group_measured_fraction_max 0.998
_diffrn_reflns_theta_full 70.076
_diffrn_reflns_theta_max 70.076
_diffrn_reflns_theta_min 6.341
_diffrn_source 'micro-focus sealed X-ray tube'
_diffrn_source_type 'SuperNova (Cu) X-ray Source'
_exptl_absorpt_coefficient_mu 5.842
_exptl_absorpt_correction_T_max 0.853
_exptl_absorpt_correction_T_min 0.596
_exptl_absorpt_correction_type gaussian
_exptl_absorpt_process_details
;
CrysAlisPro 1.171.41.120a (Rigaku Oxford Diffraction, 2021)
Numerical absorption correction based on gaussian integration over
a multifaceted crystal model
Empirical absorption correction using spherical harmonics,
implemented in SCALE3 ABSPACK scaling algorithm.
;
_exptl_crystal_colour yellow
_exptl_crystal_colour_primary yellow
_exptl_crystal_density_diffrn 1.398
_exptl_crystal_density_meas ?
_exptl_crystal_description block
_exptl_crystal_F_000 3200
_exptl_crystal_recrystallization_method 'Crystals grown from 1,2-F2C6H4/hexane at 293 K'
_exptl_crystal_size_max 0.13
_exptl_crystal_size_mid 0.114
_exptl_crystal_size_min 0.048
_refine_diff_density_max 1.294
_refine_diff_density_min -0.907
_refine_diff_density_rms 0.096
_refine_ls_extinction_method none
_refine_ls_goodness_of_fit_ref 1.092
_refine_ls_hydrogen_treatment constr
_refine_ls_matrix_type full
_refine_ls_number_parameters 1020
_refine_ls_number_reflns 13733
_refine_ls_number_restraints 1649
_refine_ls_restrained_S_all 1.192
_refine_ls_R_factor_all 0.0658
_refine_ls_R_factor_gt 0.0606
_refine_ls_shift/su_max 0.001
_refine_ls_shift/su_mean 0.000
_refine_ls_structure_factor_coef Fsqd
_refine_ls_weighting_details 'w=1/[\s^2^(Fo^2^)+(0.0381P)^2^+38.5951P] where P=(Fo^2^+2Fc^2^)/3'
_refine_ls_weighting_scheme calc
_refine_ls_wR_factor_gt 0.1400
_refine_ls_wR_factor_ref 0.1433
_reflns_Friedel_coverage 0.000
_reflns_number_gt 12310
_reflns_number_total 13733
_reflns_threshold_expression 'I > 2\s(I)'
_cod_data_source_file d2dt02152h2.cif
_cod_data_source_block 0364abc18s
_cod_depositor_comments
;
The following automatic conversions were performed:

data item '_chemical_melting_point' value 'not measured' was changed
to '?' -- the value is undefined or not given.

data item '_exptl_crystal_density_meas' value 'not measured' was
changed to '?' -- the value is perceived as not measured.

Automatic conversion script
Id: cif_fix_values 7556 2019-12-06 15:28:31Z antanas 
;
_cod_original_cell_volume 7251.64(16)
_cod_database_code 7710762
_shelx_shelxl_version_number 2018/3
_shelx_space_group_comment
;
The symmetry employed for this shelxl refinement is uniquely defined
by the following loop, which should always be used as a source of
symmetry information in preference to the above space-group names.
They are only intended as comments.
;
_olex2_refinement_description
;
1. Fixed Uiso
 At 1.2 times of:
  All C(H) groups
 At 1.5 times of:
  All C(H,H,H) groups
2. Restrained distances
 P5-F7 \\sim P5-F8 \\sim P5-F9 \\sim P5-F10 \\sim P5-F11 \\sim P5-F12 \\sim
P5-F7A \\sim P5-F8A \\sim P5-F9A ~
 P5-F10A \\sim P5-F11A \\sim P5-F12A
 with sigma of 0.01
 F7-F9 \\sim F7-F10 \\sim F7-F11 \\sim F7-F12 \\sim F8-F9 \\sim F8-F10 \\sim
F8-F11 \\sim F8-F12 \\sim F9-F11
 \\sim F9-F12 \\sim F10-F11 \\sim F10-F12 \\sim F7A-F9A \\sim F7A-F10A \\sim
F7A-F11A \\sim F7A-F12A \\sim F8A-
 F9A \\sim F8A-F10A \\sim F8A-F11A \\sim F8A-F12A \\sim F9A-F11A \\sim F9A-F12A
\\sim F10A-F11A \\sim F10A-
 F12A
 with sigma of 0.01
 C13-O18 \\sim C13A-O18A
 with sigma of 0.01
 O18-C19 \\sim O18A-C19A
 with sigma of 0.01
 P2-C20 \\sim P2-C20A \\sim P2-C28 \\sim P2-C28A \\sim P2-C24 \\sim P2-C24A
 with sigma of 0.01
 C22A-C20A \\sim C23A-C20A \\sim C21A-C20A \\sim C23-C20 \\sim C21-C20 \\sim
C22-C20 \\sim C29-C28 ~
 C30-C28 \\sim C31-C28 \\sim C31A-C28A \\sim C29A-C28A \\sim C30A-C28A \\sim
C25-C24 \\sim C26-C24 ~
 C27-C24 \\sim C25A-C24A \\sim C27A-C24A \\sim C26A-C24A
 with sigma of 0.01
 C21-C22 \\sim C22-C23 \\sim C23-C21 \\sim C25-C26 \\sim C26-C27 \\sim C27-C25
\\sim C29-C30 \\sim C30-C31
 \\sim C31-C29 \\sim C21A-C22A \\sim C22A-C23A \\sim C23A-C21A \\sim C25A-C26A
\\sim C26A-C27A \\sim C27A-
 C25A \\sim C29A-C30A \\sim C30A-C31A \\sim C31A-C29A
 with sigma of 0.01
3. Uiso/Uaniso restraints and constraints
C17A \\sim C12A \\sim C12 \\sim C17 \\sim O18A \\sim C19A \\sim C16 \\sim C15
\\sim C13 \\sim C13A \\sim C14A \\sim C14 \\sim C15A \\sim C16A \\sim C19 \\sim
O18 \\sim C20 \\sim C21 \\sim C22 \\sim C23 \\sim C24 \\sim C25 \\sim C26 \\sim
C27 \\sim C28 \\sim C29 \\sim C30 \\sim C31 \\sim C20A \\sim C21A \\sim C22A
\\sim C23A \\sim C24A \\sim C25A \\sim C26A \\sim C27A \\sim C28A \\sim C29A
\\sim C30A \\sim C31A \\sim P5 \\sim F7A \\sim F8A \\sim F9A \\sim F10A \\sim
F11A \\sim F12A \\sim F7 \\sim F8 \\sim F9 \\sim F10 \\sim F11 \\sim F12:
within 2A with sigma of 0.01 and sigma for terminal atoms of 0.02 within 2A
Uanis(C17A) \\sim Ueq, Uanis(C12A) \\sim Ueq, Uanis(C12) \\sim Ueq, Uanis(C17)
\\sim Ueq, Uanis(O18A) \\sim Ueq, Uanis(C19A) \\sim Ueq, Uanis(C16) \\sim Ueq,
Uanis(C15) \\sim Ueq, Uanis(C13) \\sim Ueq, Uanis(C13A) \\sim Ueq, Uanis(C14A)
\\sim Ueq, Uanis(C14) \\sim Ueq, Uanis(C15A) \\sim Ueq, Uanis(C16A) \\sim Ueq,
Uanis(C19) \\sim Ueq, Uanis(O18) \\sim Ueq, Uanis(C20) \\sim Ueq, Uanis(C21)
\\sim Ueq, Uanis(C22) \\sim Ueq, Uanis(C23) \\sim Ueq, Uanis(C24) \\sim Ueq,
Uanis(C25) \\sim Ueq, Uanis(C26) \\sim Ueq, Uanis(C27) \\sim Ueq, Uanis(C28)
\\sim Ueq, Uanis(C29) \\sim Ueq, Uanis(C30) \\sim Ueq, Uanis(C31) \\sim Ueq,
Uanis(C20A) \\sim Ueq, Uanis(C21A) \\sim Ueq, Uanis(C22A) \\sim Ueq,
Uanis(C23A) \\sim Ueq, Uanis(C24A) \\sim Ueq, Uanis(C25A) \\sim Ueq,
Uanis(C26A) \\sim Ueq, Uanis(C27A) \\sim Ueq, Uanis(C28A) \\sim Ueq,
Uanis(C29A) \\sim Ueq, Uanis(C30A) \\sim Ueq, Uanis(C31A) \\sim Ueq, Uanis(P5)
\\sim Ueq, Uanis(F7A) \\sim Ueq, Uanis(F8A) \\sim Ueq, Uanis(F9A) \\sim Ueq,
Uanis(F10A) \\sim Ueq, Uanis(F11A) \\sim Ueq, Uanis(F12A) \\sim Ueq, Uanis(F7)
\\sim Ueq, Uanis(F8) \\sim Ueq, Uanis(F9) \\sim Ueq, Uanis(F10) \\sim Ueq,
Uanis(F11) \\sim Ueq, Uanis(F12) \\sim Ueq: with sigma of 0.006 and sigma for
terminal atoms of 0.012
4. Others
 Sof(O18A)=Sof(C13A)=Sof(C14A)=Sof(H14J)=Sof(C15A)=Sof(H15A)=Sof(C16A)=
 Sof(H16A)=Sof(C17A)=Sof(H17A)=Sof(C12A)=Sof(C19A)=Sof(H19D)=Sof(H19E)=
 Sof(H19F)=1-FVAR(1)
 Sof(O18)=Sof(C12)=Sof(C17)=Sof(H17)=Sof(C16)=Sof(H16)=Sof(C15)=Sof(H15)=
 Sof(C14)=Sof(H14)=Sof(C13)=Sof(C19)=Sof(H19A)=Sof(H19B)=Sof(H19C)=FVAR(1)
 Sof(C28A)=Sof(C29A)=Sof(H29D)=Sof(H29E)=Sof(H29F)=Sof(C30A)=Sof(H30D)=
 Sof(H30E)=Sof(H30F)=Sof(C31A)=Sof(H31D)=Sof(H31E)=Sof(H31F)=1-FVAR(2)
 Sof(C28)=Sof(C29)=Sof(H29A)=Sof(H29B)=Sof(H29C)=Sof(C30)=Sof(H30A)=Sof(H30B)=
 Sof(H30C)=Sof(C31)=Sof(H31A)=Sof(H31B)=Sof(H31C)=FVAR(2)
 Sof(C24A)=Sof(C25A)=Sof(H25D)=Sof(H25E)=Sof(H25F)=Sof(C26A)=Sof(H26D)=
 Sof(H26E)=Sof(H26F)=Sof(C27A)=Sof(H27D)=Sof(H27E)=Sof(H27F)=1-FVAR(3)
 Sof(C24)=Sof(C25)=Sof(H25A)=Sof(H25B)=Sof(H25C)=Sof(C26)=Sof(H26A)=Sof(H26B)=
 Sof(H26C)=Sof(C27)=Sof(H27A)=Sof(H27B)=Sof(H27C)=FVAR(3)
 Sof(C20A)=Sof(C21A)=Sof(H21D)=Sof(H21E)=Sof(H21F)=Sof(C22A)=Sof(H22D)=
 Sof(H22E)=Sof(H22F)=Sof(C23A)=Sof(H23D)=Sof(H23E)=Sof(H23F)=1-FVAR(4)
 Sof(C20)=Sof(C21)=Sof(H21A)=Sof(H21B)=Sof(H21C)=Sof(C22)=Sof(H22A)=Sof(H22B)=
 Sof(H22C)=Sof(C23)=Sof(H23A)=Sof(H23B)=Sof(H23C)=FVAR(4)
 Sof(F7A)=Sof(F8A)=Sof(F9A)=Sof(F10A)=Sof(F11A)=Sof(F12A)=1-FVAR(5)
 Sof(F7)=Sof(F8)=Sof(F9)=Sof(F10)=Sof(F11)=Sof(F12)=FVAR(5)
5.a Aromatic/amide H refined with riding coordinates:
 C4(H4), C5(H5), C6(H6), C7(H7), C17(H17), C16(H16), C15(H15), C14(H14),
 C14A(H14J), C15A(H15A), C16A(H16A), C17A(H17A)
5.b Fitted hexagon refined as free rotating group:
 C12(C17,C16,C15,C14,C13), C13A(C14A,C15A,C16A,C17A,C12A)
5.c Idealised Me refined as rotating group:
 C9(H9A,H9B,H9C), C33(H33A,H33B,H33C), C34(H34A,H34B,H34C), C35(H35A,H35B,
 H35C), C37(H37A,H37B,H37C), C38(H38A,H38B,H38C), C39(H39A,H39B,H39C), C41(H41A,
 H41B,H41C), C42(H42A,H42B,H42C), C43(H43A,H43B,H43C), C21(H21A,H21B,H21C),
 C22(H22A,H22B,H22C), C23(H23A,H23B,H23C), C25(H25A,H25B,H25C), C26(H26A,H26B,
 H26C), C27(H27A,H27B,H27C), C29(H29A,H29B,H29C), C30(H30A,H30B,H30C), C31(H31A,
 H31B,H31C), C21A(H21D,H21E,H21F), C22A(H22D,H22E,H22F), C23A(H23D,H23E,H23F),
 C25A(H25D,H25E,H25F), C26A(H26D,H26E,H26F), C27A(H27D,H27E,H27F), C29A(H29D,
 H29E,H29F), C30A(H30D,H30E,H30F), C31A(H31D,H31E,H31F), C121(H12A,H12B,H12C),
 C122(H12D,H12E,H12F), C123(H12G,H12H,H12I), C125(H12J,H12K,H12L), C126(H12M,
 H12N,H12O), C127(H12P,H12Q,H12R), C129(H12S,H12T,H12U), C130(H13A,H13B,H13C),
 C131(H13D,H13E,H13F), C133(H13G,H13H,H13I), C134(H13J,H13K,H13L), C135(H13M,
 H13N,H13O), C137(H13P,H13Q,H13R), C138(H13S,H13T,H13U), C139(H13V,H13W,H13X),
 C141(H14A,H14B,H14C), C142(H14D,H14E,H14F), C143(H14G,H14H,H14I), C19(H19A,
 H19B,H19C), C19A(H19D,H19E,H19F)
;
_olex2_submission_special_instructions 'No special instructions were received'
_oxdiff_exptl_absorpt_empirical_details
;
Empirical correction (ABSPACK) includes:
- Absorption correction using spherical harmonics
- Frame scaling
;
_oxdiff_exptl_absorpt_empirical_full_max 6.716
_oxdiff_exptl_absorpt_empirical_full_min 0.556

loop_
_space_group_symop_operation_xyz
'x, y, z'
'-x, y+1/2, -z+1/2'
'-x, -y, -z'
'x, -y-1/2, z-1/2'

loop_
_atom_site_label
_atom_site_type_symbol
_atom_site_fract_x
_atom_site_fract_y
_atom_site_fract_z
_atom_site_U_iso_or_equiv
_atom_site_adp_type
_atom_site_occupancy
_atom_site_site_symmetry_order
_atom_site_calc_flag
_atom_site_refinement_flags_posn
_atom_site_refinement_flags_adp
_atom_site_refinement_flags_occupancy
_atom_site_disorder_assembly
_atom_site_disorder_group
Pd1 Pd 0.62688(2) 0.74307(2) 0.69333(2) 0.02526(10) Uani 1 1 d . . . . .
P2 P 0.54533(5) 0.77478(10) 0.68692(8) 0.0375(3) Uani 1 1 d D . . . .
P3 P 0.71188(4) 0.74372(8) 0.70337(7) 0.0263(2) Uani 1 1 d . . . . .
O8 O 0.61306(16) 0.5735(3) 0.6009(3) 0.0578(12) Uani 1 1 d . . . . .
C2 C 0.62595(19) 0.6201(4) 0.7368(4) 0.0430(13) Uani 1 1 d . . . . .
C3 C 0.61861(19) 0.5501(4) 0.6847(4) 0.0463(14) Uani 1 1 d . . . . .
C4 C 0.6167(2) 0.4634(4) 0.7064(5) 0.0576(18) Uani 1 1 d . . . . .
H4 H 0.610915 0.416305 0.668144 0.069 Uiso 1 1 calc R U . . .
C5 C 0.6240(2) 0.4479(5) 0.7909(5) 0.072(2) Uani 1 1 d . . . . .
H5 H 0.623262 0.388490 0.809414 0.086 Uiso 1 1 calc R U . . .
C6 C 0.6322(2) 0.5162(4) 0.8460(4) 0.0526(16) Uani 1 1 d . . . . .
H6 H 0.636908 0.506339 0.901996 0.063 Uiso 1 1 calc R U . . .
C7 C 0.63293(18) 0.6003(4) 0.8141(4) 0.0449(14) Uani 1 1 d . . . . .
H7 H 0.639041 0.648675 0.851125 0.054 Uiso 1 1 calc R U . . .
C9 C 0.6028(3) 0.5010(6) 0.5467(5) 0.075(2) Uani 1 1 d . . . . .
H9A H 0.607283 0.519194 0.494963 0.112 Uiso 1 1 calc R U . . .
H9B H 0.569613 0.481979 0.538413 0.112 Uiso 1 1 calc R U . . .
H9C H 0.624480 0.451535 0.569226 0.112 Uiso 1 1 calc R U . . .
C32 C 0.7299(2) 0.8544(4) 0.7558(3) 0.0420(13) Uani 1 1 d . . . . .
C33 C 0.7051(3) 0.9309(4) 0.6987(4) 0.0622(18) Uani 1 1 d . . . . .
H33A H 0.718940 0.935366 0.653590 0.093 Uiso 1 1 calc R U . . .
H33B H 0.709835 0.987131 0.728699 0.093 Uiso 1 1 calc R U . . .
H33C H 0.670693 0.918445 0.677824 0.093 Uiso 1 1 calc R U . . .
C34 C 0.7110(3) 0.8602(4) 0.8303(4) 0.0538(16) Uani 1 1 d . . . . .
H34A H 0.677207 0.842318 0.815013 0.081 Uiso 1 1 calc R U . . .
H34B H 0.713998 0.921478 0.850504 0.081 Uiso 1 1 calc R U . . .
H34C H 0.729662 0.820349 0.872623 0.081 Uiso 1 1 calc R U . . .
C35 C 0.7840(2) 0.8742(5) 0.7842(4) 0.0616(19) Uani 1 1 d . . . . .
H35A H 0.799898 0.832226 0.826894 0.092 Uiso 1 1 calc R U . . .
H35B H 0.789217 0.935169 0.805172 0.092 Uiso 1 1 calc R U . . .
H35C H 0.797360 0.867935 0.738557 0.092 Uiso 1 1 calc R U . . .
C36 C 0.75468(17) 0.6555(4) 0.7639(3) 0.0369(11) Uani 1 1 d . . . . .
C37 C 0.7586(2) 0.6642(5) 0.8540(3) 0.0477(15) Uani 1 1 d . . . . .
H37A H 0.773701 0.721261 0.874269 0.072 Uiso 1 1 calc R U . . .
H37B H 0.778187 0.615381 0.883873 0.072 Uiso 1 1 calc R U . . .
H37C H 0.726590 0.661678 0.861311 0.072 Uiso 1 1 calc R U . . .
C38 C 0.7357(2) 0.5612(4) 0.7407(4) 0.0460(13) Uani 1 1 d . . . . .
H38A H 0.708233 0.550114 0.761223 0.069 Uiso 1 1 calc R U . . .
H38B H 0.761027 0.517859 0.764305 0.069 Uiso 1 1 calc R U . . .
H38C H 0.725754 0.555147 0.681753 0.069 Uiso 1 1 calc R U . . .
C39 C 0.8057(2) 0.6617(5) 0.7535(4) 0.0606(19) Uani 1 1 d . . . . .
H39A H 0.803898 0.652790 0.696534 0.091 Uiso 1 1 calc R U . . .
H39B H 0.826144 0.615759 0.786371 0.091 Uiso 1 1 calc R U . . .
H39C H 0.819225 0.720617 0.770951 0.091 Uiso 1 1 calc R U . . .
C40 C 0.7193(2) 0.7483(4) 0.5973(3) 0.0408(13) Uani 1 1 d . . . . .
C41 C 0.6744(2) 0.7940(5) 0.5408(3) 0.0545(16) Uani 1 1 d . . . . .
H41A H 0.645675 0.761255 0.542440 0.082 Uiso 1 1 calc R U . . .
H41B H 0.676828 0.794104 0.485368 0.082 Uiso 1 1 calc R U . . .
H41C H 0.672467 0.855379 0.558628 0.082 Uiso 1 1 calc R U . . .
C42 C 0.7196(3) 0.6528(5) 0.5645(4) 0.0543(16) Uani 1 1 d . . . . .
H42A H 0.749629 0.623282 0.593214 0.081 Uiso 1 1 calc R U . . .
H42B H 0.716770 0.655238 0.506634 0.081 Uiso 1 1 calc R U . . .
H42C H 0.692531 0.619296 0.572660 0.081 Uiso 1 1 calc R U . . .
C43 C 0.7641(2) 0.7983(5) 0.5903(4) 0.0511(15) Uani 1 1 d . . . . .
H43A H 0.763048 0.860147 0.607692 0.077 Uiso 1 1 calc R U . . .
H43B H 0.764909 0.797160 0.534013 0.077 Uiso 1 1 calc R U . . .
H43C H 0.792922 0.769258 0.624683 0.077 Uiso 1 1 calc R U . . .
C20 C 0.5314(3) 0.8544(6) 0.5971(5) 0.053(2) Uani 0.586(9) 1 d D U P A 1
C21 C 0.5783(3) 0.9041(8) 0.6004(8) 0.054(3) Uani 0.586(9) 1 d D U P A 1
H21A H 0.584686 0.949004 0.643309 0.082 Uiso 0.586(9) 1 calc R U P A 1
H21B H 0.575060 0.933271 0.548413 0.082 Uiso 0.586(9) 1 calc R U P A 1
H21C H 0.604873 0.861523 0.611565 0.082 Uiso 0.586(9) 1 calc R U P A 1
C22 C 0.5177(4) 0.7980(8) 0.5193(7) 0.072(3) Uani 0.586(9) 1 d D U P A 1
H22A H 0.544316 0.758269 0.518996 0.107 Uiso 0.586(9) 1 calc R U P A 1
H22B H 0.510956 0.837452 0.472190 0.107 Uiso 0.586(9) 1 calc R U P A 1
H22C H 0.489204 0.762565 0.517271 0.107 Uiso 0.586(9) 1 calc R U P A 1
C23 C 0.4918(4) 0.9230(10) 0.5911(10) 0.066(4) Uani 0.586(9) 1 d D U P A 1
H23A H 0.462400 0.892532 0.592871 0.099 Uiso 0.586(9) 1 calc R U P A 1
H23B H 0.485828 0.955777 0.540130 0.099 Uiso 0.586(9) 1 calc R U P A 1
H23C H 0.501718 0.964782 0.636449 0.099 Uiso 0.586(9) 1 calc R U P A 1
C24 C 0.4964(3) 0.6904(5) 0.6759(5) 0.052(2) Uani 0.574(9) 1 d D U P A 1
C25 C 0.5018(6) 0.6209(10) 0.6143(7) 0.061(4) Uani 0.574(9) 1 d D U P A 1
H25A H 0.508110 0.650910 0.568112 0.091 Uiso 0.574(9) 1 calc R U P A 1
H25B H 0.472155 0.586161 0.595664 0.091 Uiso 0.574(9) 1 calc R U P A 1
H25C H 0.528481 0.580982 0.639636 0.091 Uiso 0.574(9) 1 calc R U P A 1
C26 C 0.5037(4) 0.6455(7) 0.7580(6) 0.057(3) Uani 0.574(9) 1 d D U P A 1
H26A H 0.537365 0.628153 0.779992 0.086 Uiso 0.574(9) 1 calc R U P A 1
H26B H 0.483394 0.592396 0.751344 0.086 Uiso 0.574(9) 1 calc R U P A 1
H26C H 0.495044 0.687062 0.795105 0.086 Uiso 0.574(9) 1 calc R U P A 1
C27 C 0.4456(4) 0.7293(10) 0.6476(7) 0.063(3) Uani 0.574(9) 1 d D U P A 1
H27A H 0.440668 0.769296 0.689255 0.094 Uiso 0.574(9) 1 calc R U P A 1
H27B H 0.422189 0.680784 0.638246 0.094 Uiso 0.574(9) 1 calc R U P A 1
H27C H 0.441629 0.762559 0.597373 0.094 Uiso 0.574(9) 1 calc R U P A 1
C28 C 0.5495(3) 0.8480(5) 0.7806(5) 0.045(2) Uani 0.579(9) 1 d D U P A 1
C29 C 0.5784(4) 0.7952(10) 0.8558(10) 0.054(4) Uani 0.579(9) 1 d D U P A 1
H29A H 0.563698 0.736640 0.856308 0.081 Uiso 0.579(9) 1 calc R U P A 1
H29B H 0.578369 0.827965 0.904832 0.081 Uiso 0.579(9) 1 calc R U P A 1
H29C H 0.611455 0.787653 0.853986 0.081 Uiso 0.579(9) 1 calc R U P A 1
C30 C 0.5772(3) 0.9364(6) 0.7808(7) 0.054(3) Uani 0.579(9) 1 d D U P A 1
H30A H 0.606756 0.924233 0.766481 0.080 Uiso 0.579(9) 1 calc R U P A 1
H30B H 0.585188 0.963245 0.834736 0.080 Uiso 0.579(9) 1 calc R U P A 1
H30C H 0.557166 0.977647 0.741322 0.080 Uiso 0.579(9) 1 calc R U P A 1
C31 C 0.5012(3) 0.8735(8) 0.7944(9) 0.050(3) Uani 0.579(9) 1 d D U P A 1
H31A H 0.483236 0.911994 0.750242 0.075 Uiso 0.579(9) 1 calc R U P A 1
H31B H 0.507077 0.905296 0.845822 0.075 Uiso 0.579(9) 1 calc R U P A 1
H31C H 0.482664 0.819451 0.795824 0.075 Uiso 0.579(9) 1 calc R U P A 1
C20A C 0.5396(4) 0.8900(6) 0.6421(7) 0.053(3) Uani 0.414(9) 1 d D U P A 2
C21A C 0.5633(6) 0.8874(14) 0.5737(8) 0.059(4) Uani 0.414(9) 1 d D U P A 2
H21D H 0.593751 0.855206 0.591845 0.088 Uiso 0.414(9) 1 calc R U P A 2
H21E H 0.569235 0.948374 0.558698 0.088 Uiso 0.414(9) 1 calc R U P A 2
H21F H 0.542055 0.857079 0.526721 0.088 Uiso 0.414(9) 1 calc R U P A 2
C22A C 0.5699(5) 0.9479(11) 0.7111(8) 0.064(4) Uani 0.414(9) 1 d D U P A 2
H22D H 0.553145 0.955202 0.752319 0.097 Uiso 0.414(9) 1 calc R U P A 2
H22E H 0.575037 1.006422 0.689937 0.097 Uiso 0.414(9) 1 calc R U P A 2
H22F H 0.600909 0.919086 0.735187 0.097 Uiso 0.414(9) 1 calc R U P A 2
C23A C 0.4897(5) 0.9307(17) 0.6105(12) 0.065(5) Uani 0.414(9) 1 d D U P A 2
H23D H 0.474998 0.934876 0.654731 0.098 Uiso 0.414(9) 1 calc R U P A 2
H23E H 0.469828 0.893043 0.567505 0.098 Uiso 0.414(9) 1 calc R U P A 2
H23F H 0.492173 0.990381 0.589130 0.098 Uiso 0.414(9) 1 calc R U P A 2
C24A C 0.4965(3) 0.7017(7) 0.6157(6) 0.050(3) Uani 0.426(9) 1 d D U P A 2
C25A C 0.5045(7) 0.6013(9) 0.6357(11) 0.053(4) Uani 0.426(9) 1 d D U P A 2
H25D H 0.530979 0.579342 0.616811 0.079 Uiso 0.426(9) 1 calc R U P A 2
H25E H 0.475227 0.568234 0.608819 0.079 Uiso 0.426(9) 1 calc R U P A 2
H25F H 0.512177 0.592738 0.694298 0.079 Uiso 0.426(9) 1 calc R U P A 2
C26A C 0.4990(5) 0.7139(11) 0.5279(7) 0.061(4) Uani 0.426(9) 1 d D U P A 2
H26D H 0.492594 0.776260 0.511695 0.092 Uiso 0.426(9) 1 calc R U P A 2
H26E H 0.475085 0.675704 0.491446 0.092 Uiso 0.426(9) 1 calc R U P A 2
H26F H 0.531049 0.697491 0.525101 0.092 Uiso 0.426(9) 1 calc R U P A 2
C27A C 0.4442(4) 0.7227(13) 0.6140(10) 0.052(4) Uani 0.426(9) 1 d D U P A 2
H27D H 0.439141 0.704768 0.665413 0.078 Uiso 0.426(9) 1 calc R U P A 2
H27E H 0.422131 0.689998 0.569681 0.078 Uiso 0.426(9) 1 calc R U P A 2
H27F H 0.438383 0.786804 0.605997 0.078 Uiso 0.426(9) 1 calc R U P A 2
C28A C 0.5326(4) 0.7709(7) 0.7889(5) 0.046(3) Uani 0.421(9) 1 d D U P A 2
C29A C 0.5782(5) 0.8026(12) 0.8531(14) 0.051(5) Uani 0.421(9) 1 d D U P A 2
H29D H 0.605081 0.764014 0.852168 0.077 Uiso 0.421(9) 1 calc R U P A 2
H29E H 0.573075 0.800039 0.906677 0.077 Uiso 0.421(9) 1 calc R U P A 2
H29F H 0.585355 0.864046 0.841380 0.077 Uiso 0.421(9) 1 calc R U P A 2
C30A C 0.5209(5) 0.6761(7) 0.8116(9) 0.049(3) Uani 0.421(9) 1 d D U P A 2
H30D H 0.487677 0.661454 0.782321 0.073 Uiso 0.421(9) 1 calc R U P A 2
H30E H 0.525176 0.672992 0.869867 0.073 Uiso 0.421(9) 1 calc R U P A 2
H30F H 0.542474 0.633438 0.797028 0.073 Uiso 0.421(9) 1 calc R U P A 2
C31A C 0.4911(5) 0.8320(9) 0.7938(13) 0.055(4) Uani 0.421(9) 1 d D U P A 2
H31D H 0.498339 0.893540 0.782783 0.082 Uiso 0.421(9) 1 calc R U P A 2
H31E H 0.486947 0.828202 0.847986 0.082 Uiso 0.421(9) 1 calc R U P A 2
H31F H 0.461472 0.812962 0.753730 0.082 Uiso 0.421(9) 1 calc R U P A 2
Pd11 Pd 0.12201(2) 0.75359(2) 0.42343(2) 0.02413(9) Uani 1 1 d . . . . .
P12 P 0.20618(4) 0.73638(9) 0.49337(8) 0.0324(3) Uani 1 1 d . . . . .
P13 P 0.03738(4) 0.74106(8) 0.35421(7) 0.0240(2) Uani 1 1 d . . . . .
C120 C 0.2249(2) 0.6496(4) 0.4290(4) 0.0516(16) Uani 1 1 d . . . . .
C121 C 0.1828(3) 0.5906(5) 0.3893(6) 0.078(3) Uani 1 1 d . . . . .
H12A H 0.175222 0.553040 0.430227 0.117 Uiso 1 1 calc R U . . .
H12B H 0.190930 0.552792 0.348878 0.117 Uiso 1 1 calc R U . . .
H12C H 0.155060 0.627592 0.362851 0.117 Uiso 1 1 calc R U . . .
C122 C 0.2356(3) 0.6992(6) 0.3570(5) 0.078(2) Uani 1 1 d . . . . .
H12D H 0.211373 0.745498 0.336968 0.117 Uiso 1 1 calc R U . . .
H12E H 0.234598 0.656657 0.313585 0.117 Uiso 1 1 calc R U . . .
H12F H 0.267371 0.726556 0.375149 0.117 Uiso 1 1 calc R U . . .
C123 C 0.2695(3) 0.5948(5) 0.4679(6) 0.079(3) Uani 1 1 d . . . . .
H12G H 0.294986 0.634059 0.499274 0.119 Uiso 1 1 calc R U . . .
H12H H 0.280197 0.564962 0.425788 0.119 Uiso 1 1 calc R U . . .
H12I H 0.262066 0.550111 0.503794 0.119 Uiso 1 1 calc R U . . .
C124 C 0.2503(2) 0.8311(4) 0.5135(5) 0.061(2) Uani 1 1 d . . . . .
C125 C 0.2418(2) 0.8941(6) 0.4441(7) 0.088(3) Uani 1 1 d . . . . .
H12J H 0.247114 0.863365 0.397462 0.132 Uiso 1 1 calc R U . . .
H12K H 0.263943 0.944520 0.459123 0.132 Uiso 1 1 calc R U . . .
H12L H 0.208747 0.915916 0.430179 0.132 Uiso 1 1 calc R U . . .
C126 C 0.2432(3) 0.8859(6) 0.5871(7) 0.099(4) Uani 1 1 d . . . . .
H12M H 0.210239 0.908406 0.573460 0.148 Uiso 1 1 calc R U . . .
H12N H 0.265574 0.936118 0.598981 0.148 Uiso 1 1 calc R U . . .
H12O H 0.249208 0.847243 0.634682 0.148 Uiso 1 1 calc R U . . .
C127 C 0.3032(2) 0.8022(5) 0.5369(5) 0.062(2) Uani 1 1 d . . . . .
H12P H 0.309414 0.759620 0.581673 0.094 Uiso 1 1 calc R U . . .
H12Q H 0.323798 0.854560 0.553677 0.094 Uiso 1 1 calc R U . . .
H12R H 0.310172 0.774212 0.490374 0.094 Uiso 1 1 calc R U . . .
C128 C 0.2065(3) 0.6789(7) 0.5929(5) 0.075(2) Uani 1 1 d . . . . .
C129 C 0.1823(4) 0.5838(7) 0.5742(7) 0.104(4) Uani 1 1 d . . . . .
H12S H 0.150550 0.589801 0.535249 0.156 Uiso 1 1 calc R U . . .
H12T H 0.179150 0.557487 0.624319 0.156 Uiso 1 1 calc R U . . .
H12U H 0.202305 0.545169 0.551623 0.156 Uiso 1 1 calc R U . . .
C130 C 0.1753(3) 0.7306(8) 0.6316(5) 0.099(4) Uani 1 1 d . . . . .
H13A H 0.188497 0.790463 0.645041 0.149 Uiso 1 1 calc R U . . .
H13B H 0.173824 0.700185 0.680962 0.149 Uiso 1 1 calc R U . . .
H13C H 0.142934 0.734969 0.594044 0.149 Uiso 1 1 calc R U . . .
C131 C 0.2575(3) 0.6658(9) 0.6520(5) 0.117(4) Uani 1 1 d . . . . .
H13D H 0.277870 0.635914 0.623764 0.175 Uiso 1 1 calc R U . . .
H13E H 0.255492 0.629356 0.697870 0.175 Uiso 1 1 calc R U . . .
H13F H 0.271287 0.723993 0.671540 0.175 Uiso 1 1 calc R U . . .
C132 C 0.0251(2) 0.6289(3) 0.3950(3) 0.0389(12) Uani 1 1 d . . . . .
C133 C 0.0505(2) 0.5565(4) 0.3605(4) 0.0555(17) Uani 1 1 d . . . . .
H13G H 0.035201 0.551003 0.302228 0.083 Uiso 1 1 calc R U . . .
H13H H 0.048213 0.499558 0.386845 0.083 Uiso 1 1 calc R U . . .
H13I H 0.084247 0.572482 0.370233 0.083 Uiso 1 1 calc R U . . .
C134 C 0.0464(3) 0.6289(5) 0.4873(4) 0.074(2) Uani 1 1 d . . . . .
H13J H 0.078623 0.654599 0.501714 0.112 Uiso 1 1 calc R U . . .
H13K H 0.048102 0.567594 0.507463 0.112 Uiso 1 1 calc R U . . .
H13L H 0.025977 0.664364 0.511646 0.112 Uiso 1 1 calc R U . . .
C135 C -0.0276(2) 0.6006(5) 0.3768(5) 0.0604(18) Uani 1 1 d . . . . .
H13M H -0.029209 0.538957 0.394333 0.091 Uiso 1 1 calc R U . . .
H13N H -0.043221 0.605138 0.318592 0.091 Uiso 1 1 calc R U . . .
H13O H -0.043832 0.639727 0.405825 0.091 Uiso 1 1 calc R U . . .
C136 C -0.00692(17) 0.8256(4) 0.3751(4) 0.0379(12) Uani 1 1 d . . . . .
C137 C -0.0061(2) 0.8180(5) 0.4633(4) 0.0555(16) Uani 1 1 d . . . . .
H13P H -0.021578 0.762343 0.471490 0.083 Uiso 1 1 calc R U . . .
H13Q H -0.023283 0.868543 0.477648 0.083 Uiso 1 1 calc R U . . .
H13R H 0.027178 0.818288 0.497682 0.083 Uiso 1 1 calc R U . . .
C138 C 0.0077(2) 0.9217(4) 0.3627(4) 0.0493(15) Uani 1 1 d . . . . .
H13S H 0.038199 0.935713 0.402925 0.074 Uiso 1 1 calc R U . . .
H13T H -0.017044 0.962905 0.368898 0.074 Uiso 1 1 calc R U . . .
H13U H 0.011369 0.927869 0.308351 0.074 Uiso 1 1 calc R U . . .
C139 C -0.05871(19) 0.8123(5) 0.3205(4) 0.0547(17) Uani 1 1 d . . . . .
H13V H -0.060409 0.827728 0.264701 0.082 Uiso 1 1 calc R U . . .
H13W H -0.080455 0.850829 0.339281 0.082 Uiso 1 1 calc R U . . .
H13X H -0.068114 0.749992 0.323006 0.082 Uiso 1 1 calc R U . . .
C140 C 0.0267(2) 0.7324(4) 0.2407(3) 0.0408(12) Uani 1 1 d . . . . .
C141 C 0.0719(2) 0.6912(5) 0.2244(4) 0.0603(18) Uani 1 1 d . . . . .
H14A H 0.100059 0.726866 0.251638 0.090 Uiso 1 1 calc R U . . .
H14B H 0.067822 0.690664 0.166164 0.090 Uiso 1 1 calc R U . . .
H14C H 0.076246 0.630129 0.245207 0.090 Uiso 1 1 calc R U . . .
C142 C 0.0220(3) 0.8265(5) 0.2034(4) 0.0613(18) Uani 1 1 d . . . . .
H14D H -0.008164 0.853453 0.205681 0.092 Uiso 1 1 calc R U . . .
H14E H 0.022383 0.822363 0.147063 0.092 Uiso 1 1 calc R U . . .
H14F H 0.048902 0.863372 0.233898 0.092 Uiso 1 1 calc R U . . .
C143 C -0.0171(2) 0.6787(5) 0.1954(3) 0.0512(15) Uani 1 1 d . . . . .
H14G H -0.011963 0.615746 0.210217 0.077 Uiso 1 1 calc R U . . .
H14H H -0.022312 0.685312 0.137093 0.077 Uiso 1 1 calc R U . . .
H14I H -0.045321 0.700498 0.209612 0.077 Uiso 1 1 calc R U . . .
O18 O 0.1171(3) 0.9213(5) 0.5107(4) 0.0418(16) Uani 0.520(6) 1 d D U P B 1
C12 C 0.1255(3) 0.8774(3) 0.3844(4) 0.0328(17) Uani 0.520(6) 1 d G U P B 1
C17 C 0.1300(3) 0.8967(4) 0.3083(4) 0.038(2) Uani 0.520(6) 1 d G U P B 1
H17 H 0.131452 0.849724 0.272290 0.046 Uiso 0.520(6) 1 calc R U P B 1
C16 C 0.1324(4) 0.9847(5) 0.2850(4) 0.050(3) Uani 0.520(6) 1 d G U P B 1
H16 H 0.135524 0.997895 0.232973 0.060 Uiso 0.520(6) 1 calc R U P B 1
C15 C 0.1304(3) 1.0534(4) 0.3377(5) 0.049(2) Uani 0.520(6) 1 d G U P B 1
H15 H 0.132012 1.113566 0.321738 0.058 Uiso 0.520(6) 1 calc R U P B 1
C14 C 0.1259(3) 1.0341(4) 0.4138(5) 0.042(2) Uani 0.520(6) 1 d G U P B 1
H14 H 0.124428 1.081068 0.449820 0.050 Uiso 0.520(6) 1 calc R U P B 1
C13 C 0.1234(3) 0.9461(5) 0.4371(4) 0.0377(18) Uani 0.520(6) 1 d DG U P B 1
C19 C 0.1113(6) 0.9905(10) 0.5626(9) 0.056(3) Uani 0.520(6) 1 d D U P B 1
H19A H 0.082924 1.025698 0.535563 0.083 Uiso 0.520(6) 1 calc R U P B 1
H19B H 0.139689 1.028933 0.575717 0.083 Uiso 0.520(6) 1 calc R U P B 1
H19C H 0.107392 0.964790 0.612337 0.083 Uiso 0.520(6) 1 calc R U P B 1
O18A O 0.1301(3) 0.9200(6) 0.3414(5) 0.0398(17) Uani 0.480(6) 1 d D U P B 2
C13A C 0.1260(4) 0.9449(5) 0.4166(4) 0.0352(18) Uani 0.480(6) 1 d DG U P B 2
C14A C 0.1261(3) 1.0323(4) 0.4432(5) 0.037(2) Uani 0.480(6) 1 d G U P B 2
H14J H 0.129789 1.080047 0.409441 0.045 Uiso 0.480(6) 1 calc R U P B 2
C15A C 0.1209(4) 1.0497(4) 0.5191(5) 0.047(2) Uani 0.480(6) 1 d G U P B 2
H15A H 0.121019 1.109452 0.537301 0.056 Uiso 0.480(6) 1 calc R U P B 2
C16A C 0.1156(4) 0.9798(6) 0.5685(4) 0.046(3) Uani 0.480(6) 1 d G U P B 2
H16A H 0.112010 0.991783 0.620403 0.056 Uiso 0.480(6) 1 calc R U P B 2
C17A C 0.1154(4) 0.8925(5) 0.5419(4) 0.037(2) Uani 0.480(6) 1 d G U P B 2
H17A H 0.111771 0.844707 0.575644 0.044 Uiso 0.480(6) 1 calc R U P B 2
C12A C 0.1206(3) 0.8750(4) 0.4660(5) 0.0334(18) Uani 0.480(6) 1 d G U P B 2
C19A C 0.1382(7) 0.9903(11) 0.2926(10) 0.060(4) Uani 0.480(6) 1 d D U P B 2
H19D H 0.117287 1.040586 0.295405 0.089 Uiso 0.480(6) 1 calc R U P B 2
H19E H 0.131130 0.969999 0.236526 0.089 Uiso 0.480(6) 1 calc R U P B 2
H19F H 0.171724 1.009250 0.312043 0.089 Uiso 0.480(6) 1 calc R U P B 2
P4 P 0.12592(5) 0.33461(9) 0.47779(9) 0.0387(3) Uani 1 1 d . . . . .
F1 F 0.18267(12) 0.3412(3) 0.5089(3) 0.0684(11) Uani 1 1 d . . . . .
F2 F 0.06926(12) 0.3321(3) 0.4497(3) 0.0670(11) Uani 1 1 d . . . . .
F3 F 0.12239(17) 0.4218(4) 0.5283(3) 0.0922(16) Uani 1 1 d . . . . .
F4 F 0.12814(16) 0.2502(3) 0.4239(4) 0.0912(17) Uani 1 1 d . . . . .
F5 F 0.12647(17) 0.2759(4) 0.5530(4) 0.110(2) Uani 1 1 d . . . . .
F6 F 0.12558(17) 0.3938(3) 0.4019(3) 0.0817(14) Uani 1 1 d . . . . .
P5 P 0.37825(7) 0.68375(15) 0.85025(12) 0.0689(5) Uani 1 1 d D U . . .
F7 F 0.4123(3) 0.6201(5) 0.9054(5) 0.135(4) Uani 0.579(6) 1 d D U P C 1
F8 F 0.3436(3) 0.7562(5) 0.7926(5) 0.137(4) Uani 0.579(6) 1 d D U P C 1
F9 F 0.3755(3) 0.7440(6) 0.9236(5) 0.114(3) Uani 0.579(6) 1 d D U P C 1
F10 F 0.3786(3) 0.6318(6) 0.7726(4) 0.115(3) Uani 0.579(6) 1 d D U P C 1
F11 F 0.4212(2) 0.7439(5) 0.8421(5) 0.107(3) Uani 0.579(6) 1 d D U P C 1
F12 F 0.3326(3) 0.6335(5) 0.8540(5) 0.106(3) Uani 0.579(6) 1 d D U P C 1
F7A F 0.3721(4) 0.6175(7) 0.9188(6) 0.129(4) Uani 0.421(6) 1 d D U P C 2
F8A F 0.3847(4) 0.7402(6) 0.7806(5) 0.091(3) Uani 0.421(6) 1 d D U P C 2
F9A F 0.3938(4) 0.7586(6) 0.9120(6) 0.134(5) Uani 0.421(6) 1 d D U P C 2
F10A F 0.3628(4) 0.6014(6) 0.7885(6) 0.111(4) Uani 0.421(6) 1 d D U P C 2
F11A F 0.4315(2) 0.6478(7) 0.8699(6) 0.095(3) Uani 0.421(6) 1 d D U P C 2
F12A F 0.3248(2) 0.7087(8) 0.8313(6) 0.113(4) Uani 0.421(6) 1 d D U P C 2

loop_
_atom_site_aniso_label
_atom_site_aniso_U_11
_atom_site_aniso_U_22
_atom_site_aniso_U_33
_atom_site_aniso_U_23
_atom_site_aniso_U_13
_atom_site_aniso_U_12
Pd1 0.02515(17) 0.02457(17) 0.02544(17) 0.00247(13) 0.00631(12) 0.00074(13)
P2 0.0272(6) 0.0461(8) 0.0403(7) 0.0136(6) 0.0113(5) 0.0107(6)
P3 0.0230(5) 0.0316(6) 0.0247(5) -0.0035(5) 0.0075(4) -0.0035(5)
O8 0.051(2) 0.058(3) 0.060(3) -0.021(2) 0.009(2) -0.009(2)
C2 0.028(3) 0.045(3) 0.053(3) 0.001(3) 0.006(2) 0.003(2)
C3 0.028(3) 0.041(3) 0.067(4) -0.002(3) 0.009(3) -0.006(2)
C4 0.039(3) 0.036(3) 0.088(5) -0.001(3) 0.001(3) -0.006(3)
C5 0.048(4) 0.053(4) 0.100(6) 0.031(4) 0.000(4) -0.008(3)
C6 0.038(3) 0.052(4) 0.061(4) 0.024(3) 0.003(3) -0.005(3)
C7 0.025(2) 0.047(3) 0.062(4) 0.030(3) 0.012(2) 0.004(2)
C9 0.078(5) 0.071(5) 0.069(5) -0.034(4) 0.012(4) -0.011(4)
C32 0.054(3) 0.037(3) 0.038(3) -0.009(2) 0.017(2) -0.018(3)
C33 0.086(5) 0.040(3) 0.067(4) -0.004(3) 0.032(4) -0.009(3)
C34 0.074(4) 0.048(4) 0.048(3) -0.021(3) 0.031(3) -0.022(3)
C35 0.062(4) 0.070(5) 0.053(4) -0.012(3) 0.016(3) -0.040(4)
C36 0.024(2) 0.048(3) 0.037(3) 0.004(2) 0.006(2) 0.000(2)
C37 0.038(3) 0.065(4) 0.035(3) 0.014(3) 0.003(2) -0.010(3)
C38 0.046(3) 0.035(3) 0.058(4) 0.003(3) 0.017(3) 0.013(2)
C39 0.031(3) 0.086(5) 0.069(4) 0.023(4) 0.019(3) 0.011(3)
C40 0.044(3) 0.054(3) 0.024(2) 0.000(2) 0.011(2) -0.002(3)
C41 0.049(3) 0.082(5) 0.030(3) 0.011(3) 0.007(2) 0.004(3)
C42 0.069(4) 0.062(4) 0.038(3) -0.013(3) 0.024(3) -0.003(3)
C43 0.047(3) 0.075(4) 0.038(3) 0.006(3) 0.023(3) -0.004(3)
C20 0.051(4) 0.053(4) 0.056(4) 0.014(4) 0.018(3) 0.010(3)
C21 0.059(6) 0.051(6) 0.058(6) 0.021(5) 0.024(5) 0.010(5)
C22 0.065(6) 0.084(7) 0.062(6) 0.010(5) 0.014(5) 0.019(5)
C23 0.065(6) 0.064(6) 0.073(7) 0.021(6) 0.024(5) 0.034(5)
C24 0.042(4) 0.053(4) 0.060(4) 0.000(4) 0.011(3) 0.001(3)
C25 0.039(5) 0.073(7) 0.061(7) -0.007(6) -0.001(5) -0.008(5)
C26 0.043(5) 0.051(6) 0.077(6) 0.015(5) 0.015(5) -0.010(4)
C27 0.043(5) 0.074(7) 0.070(7) -0.001(6) 0.017(5) 0.003(5)
C28 0.042(4) 0.047(4) 0.050(4) 0.003(3) 0.018(3) 0.006(3)
C29 0.058(6) 0.056(6) 0.046(6) 0.004(5) 0.013(5) 0.002(6)
C30 0.055(5) 0.037(5) 0.071(6) -0.001(5) 0.021(5) 0.002(4)
C31 0.045(5) 0.053(6) 0.062(5) -0.002(5) 0.029(4) 0.008(5)
C20A 0.054(5) 0.051(5) 0.057(5) 0.013(4) 0.020(4) 0.010(4)
C21A 0.057(7) 0.060(7) 0.061(7) 0.015(6) 0.020(6) 0.009(6)
C22A 0.064(7) 0.053(7) 0.076(8) 0.007(6) 0.021(6) -0.003(6)
C23A 0.065(7) 0.064(7) 0.068(8) 0.018(7) 0.021(6) 0.026(6)
C24A 0.040(4) 0.058(5) 0.054(5) 0.000(4) 0.014(4) 0.005(4)
C25A 0.035(6) 0.062(7) 0.054(7) 0.000(6) 0.001(6) -0.003(6)
C26A 0.051(7) 0.082(8) 0.049(7) -0.002(6) 0.013(5) 0.006(6)
C27A 0.028(5) 0.074(7) 0.056(7) 0.000(7) 0.017(5) 0.006(5)
C28A 0.046(4) 0.050(4) 0.043(4) 0.005(4) 0.017(4) 0.002(4)
C29A 0.056(7) 0.051(7) 0.046(7) 0.000(6) 0.013(6) 0.000(7)
C30A 0.048(6) 0.055(7) 0.048(6) 0.020(6) 0.021(5) 0.000(5)
C31A 0.052(6) 0.058(7) 0.060(6) -0.001(7) 0.026(5) 0.003(6)
Pd11 0.02646(17) 0.02075(17) 0.02532(17) -0.00181(12) 0.00771(12) -0.00028(12)
P12 0.0259(6) 0.0353(7) 0.0326(6) -0.0065(5) 0.0032(5) 0.0028(5)
P13 0.0241(5) 0.0229(5) 0.0250(5) 0.0030(4) 0.0070(4) -0.0010(4)
C120 0.031(3) 0.040(3) 0.077(4) -0.025(3) 0.006(3) 0.006(2)
C121 0.058(4) 0.059(5) 0.105(6) -0.039(5) 0.005(4) 0.003(4)
C122 0.065(5) 0.107(7) 0.067(5) -0.029(5) 0.026(4) -0.003(5)
C123 0.046(4) 0.056(4) 0.124(7) -0.025(5) 0.004(4) 0.023(3)
C124 0.025(3) 0.041(3) 0.108(6) -0.031(4) 0.005(3) -0.004(2)
C125 0.035(3) 0.062(5) 0.158(9) 0.027(5) 0.013(4) -0.010(3)
C126 0.044(4) 0.088(6) 0.161(9) -0.083(7) 0.024(5) -0.014(4)
C127 0.024(3) 0.068(4) 0.086(5) -0.032(4) 0.002(3) 0.000(3)
C128 0.057(4) 0.111(7) 0.050(4) 0.014(4) 0.005(3) 0.008(4)
C129 0.090(7) 0.095(7) 0.122(8) 0.056(7) 0.025(6) -0.001(6)
C130 0.072(5) 0.179(11) 0.054(5) -0.009(6) 0.030(4) -0.010(6)
C131 0.087(7) 0.183(12) 0.055(5) 0.041(6) -0.020(4) 0.011(7)
C132 0.048(3) 0.024(2) 0.041(3) 0.009(2) 0.007(2) -0.007(2)
C133 0.052(4) 0.024(3) 0.079(5) 0.004(3) 0.001(3) 0.006(3)
C134 0.108(6) 0.058(4) 0.041(4) 0.019(3) -0.004(4) -0.015(4)
C135 0.061(4) 0.048(4) 0.077(5) 0.002(3) 0.028(4) -0.022(3)
C136 0.024(2) 0.037(3) 0.054(3) -0.007(2) 0.012(2) -0.001(2)
C137 0.058(4) 0.063(4) 0.055(4) -0.020(3) 0.030(3) -0.010(3)
C138 0.032(3) 0.031(3) 0.080(4) -0.002(3) 0.009(3) 0.010(2)
C139 0.025(3) 0.054(4) 0.081(5) -0.017(3) 0.010(3) 0.001(3)
C140 0.043(3) 0.054(3) 0.027(2) 0.005(2) 0.012(2) 0.003(3)
C141 0.062(4) 0.078(5) 0.051(4) -0.003(3) 0.033(3) 0.010(4)
C142 0.070(4) 0.070(5) 0.044(3) 0.026(3) 0.017(3) 0.004(4)
C143 0.055(4) 0.058(4) 0.035(3) -0.004(3) 0.003(3) 0.001(3)
O18 0.036(3) 0.036(3) 0.051(3) -0.016(3) 0.008(2) 0.004(2)
C12 0.026(3) 0.030(3) 0.043(3) 0.000(3) 0.012(3) -0.001(3)
C17 0.032(3) 0.036(4) 0.048(4) 0.003(3) 0.013(3) -0.003(3)
C16 0.044(4) 0.046(4) 0.059(4) 0.011(4) 0.014(4) -0.005(4)
C15 0.038(4) 0.038(4) 0.066(4) 0.004(3) 0.009(3) -0.001(3)
C14 0.034(3) 0.031(3) 0.058(4) -0.006(3) 0.011(3) -0.001(3)
C13 0.029(3) 0.031(3) 0.051(3) -0.004(3) 0.010(3) 0.001(3)
C19 0.048(6) 0.050(6) 0.070(6) -0.025(5) 0.017(5) 0.004(5)
O18A 0.036(3) 0.038(3) 0.047(3) 0.006(3) 0.013(3) -0.005(3)
C13A 0.030(3) 0.031(3) 0.045(3) 0.000(3) 0.011(3) -0.003(3)
C14A 0.033(3) 0.027(3) 0.050(4) 0.000(3) 0.009(3) -0.002(3)
C15A 0.041(3) 0.038(4) 0.058(4) -0.011(3) 0.010(3) 0.003(3)
C16A 0.041(4) 0.044(4) 0.055(4) -0.012(4) 0.014(4) 0.003(4)
C17A 0.035(3) 0.035(4) 0.041(4) -0.003(3) 0.012(3) 0.001(3)
C12A 0.030(3) 0.030(3) 0.040(3) -0.004(3) 0.010(3) 0.000(3)
C19A 0.054(6) 0.056(6) 0.070(6) 0.021(6) 0.021(5) -0.013(5)
P4 0.0253(6) 0.0363(7) 0.0519(8) 0.0027(6) 0.0068(5) -0.0001(5)
F1 0.0269(16) 0.096(3) 0.079(3) -0.011(2) 0.0101(17) -0.0011(18)
F2 0.0284(17) 0.092(3) 0.076(3) 0.001(2) 0.0091(17) -0.0023(18)
F3 0.069(3) 0.093(4) 0.116(4) -0.049(3) 0.029(3) 0.000(3)
F4 0.065(3) 0.058(3) 0.151(5) -0.047(3) 0.034(3) -0.004(2)
F5 0.066(3) 0.146(5) 0.111(4) 0.084(4) 0.015(3) 0.002(3)
F6 0.078(3) 0.079(3) 0.095(3) 0.038(3) 0.036(3) 0.008(2)
P5 0.0528(10) 0.0833(14) 0.0712(12) 0.0039(10) 0.0188(9) -0.0032(9)
F7 0.124(7) 0.101(6) 0.138(7) 0.042(6) -0.027(6) 0.008(6)
F8 0.117(7) 0.117(7) 0.149(7) 0.022(6) -0.005(6) -0.011(6)
F9 0.112(6) 0.141(6) 0.107(5) -0.049(5) 0.060(5) -0.061(5)
F10 0.112(6) 0.145(7) 0.105(5) -0.023(5) 0.056(5) 0.002(5)
F11 0.079(5) 0.112(6) 0.142(6) 0.022(5) 0.051(5) -0.014(4)
F12 0.099(5) 0.108(6) 0.111(6) -0.018(5) 0.030(4) -0.055(5)
F7A 0.126(7) 0.145(7) 0.122(7) 0.026(6) 0.046(6) 0.014(7)
F8A 0.101(6) 0.087(6) 0.099(6) 0.021(5) 0.050(5) -0.010(5)
F9A 0.143(8) 0.138(8) 0.119(8) -0.032(7) 0.033(7) -0.023(7)
F10A 0.094(7) 0.105(7) 0.122(7) -0.014(6) 0.012(6) -0.036(6)
F11A 0.056(5) 0.121(7) 0.109(6) 0.007(6) 0.026(5) 0.005(5)
F12A 0.083(6) 0.149(8) 0.109(7) -0.002(6) 0.034(5) 0.027(6)

loop_
_atom_type_symbol
_atom_type_description
_atom_type_scat_dispersion_real
_atom_type_scat_dispersion_imag
_atom_type_scat_source
C C 0.0181 0.0091 'International Tables Vol C Tables 4.2.6.8 and 6.1.1.4'
H H 0.0000 0.0000 'International Tables Vol C Tables 4.2.6.8 and 6.1.1.4'
F F 0.0727 0.0534 'International Tables Vol C Tables 4.2.6.8 and 6.1.1.4'
O O 0.0492 0.0322 'International Tables Vol C Tables 4.2.6.8 and 6.1.1.4'
P P 0.2955 0.4335 'International Tables Vol C Tables 4.2.6.8 and 6.1.1.4'
Pd Pd 0.1215 3.9337 'International Tables Vol C Tables 4.2.6.8 and 6.1.1.4'

loop_
_exptl_crystal_face_index_h
_exptl_crystal_face_index_k
_exptl_crystal_face_index_l
_exptl_crystal_face_perp_dist
18 -1 -1 0.0153
-3 -7 7 0.0455
-18 1 0 0.0311
18 1 -7 0.0436
15 6 0 0.0327
-16 1 8 0.0414
-14 -6 -1 0.0461
5 -6 -9 0.0831
-14 4 -3 0.0548
4 7 -7 0.0826
6 0 -11 0.0575
-5 0 11 0.0563
-9 9 0 0.0632
-12 0 -6 0.0393
-5 -9 0 0.0556

loop_
_geom_angle_atom_site_label_1
_geom_angle_atom_site_label_2
_geom_angle_atom_site_label_3
_geom_angle
_geom_angle_site_symmetry_1
_geom_angle_site_symmetry_3
_geom_angle_publ_flag
P2 Pd1 P3 168.24(5) . . ?
C2 Pd1 P2 94.58(16) . . ?
C2 Pd1 P3 95.81(15) . . ?
C20 P2 Pd1 97.9(3) . . ?
C20 P2 C28 105.8(4) . . ?
C24 P2 Pd1 125.9(3) . . ?
C24 P2 C20 111.3(4) . . ?
C24 P2 C28 109.4(4) . . ?
C28 P2 Pd1 104.6(2) . . ?
C20A P2 Pd1 99.8(4) . . ?
C20A P2 C24A 107.4(5) . . ?
C20A P2 C28A 113.0(5) . . ?
C24A P2 Pd1 117.1(3) . . ?
C28A P2 Pd1 114.1(3) . . ?
C28A P2 C24A 105.5(5) . . ?
C32 P3 Pd1 99.99(19) . . ?
C32 P3 C36 107.5(3) . . ?
C32 P3 C40 109.6(3) . . ?
C36 P3 Pd1 121.79(16) . . ?
C40 P3 Pd1 109.08(18) . . ?
C40 P3 C36 108.3(2) . . ?
C9 O8 C3 114.6(6) . . ?
C3 C2 Pd1 118.8(5) . . ?
C7 C2 Pd1 124.9(5) . . ?
C7 C2 C3 116.4(6) . . ?
C2 C3 O8 115.1(5) . . ?
C4 C3 O8 120.3(6) . . ?
C4 C3 C2 124.5(7) . . ?
C3 C4 H4 122.2 . . ?
C3 C4 C5 115.6(7) . . ?
C5 C4 H4 122.2 . . ?
C4 C5 H5 119.0 . . ?
C6 C5 C4 122.0(6) . . ?
C6 C5 H5 119.0 . . ?
C5 C6 H6 122.4 . . ?
C5 C6 C7 115.3(6) . . ?
C7 C6 H6 122.4 . . ?
C2 C7 C6 126.2(7) . . ?
C2 C7 H7 116.9 . . ?
C6 C7 H7 116.9 . . ?
O8 C9 H9A 109.5 . . ?
O8 C9 H9B 109.5 . . ?
O8 C9 H9C 109.5 . . ?
H9A C9 H9B 109.5 . . ?
H9A C9 H9C 109.5 . . ?
H9B C9 H9C 109.5 . . ?
C33 C32 P3 109.4(4) . . ?
C34 C32 P3 109.4(4) . . ?
C34 C32 C33 106.0(5) . . ?
C35 C32 P3 116.1(5) . . ?
C35 C32 C33 107.9(5) . . ?
C35 C32 C34 107.7(5) . . ?
C32 C33 H33A 109.5 . . ?
C32 C33 H33B 109.5 . . ?
C32 C33 H33C 109.5 . . ?
H33A C33 H33B 109.5 . . ?
H33A C33 H33C 109.5 . . ?
H33B C33 H33C 109.5 . . ?
C32 C34 H34A 109.5 . . ?
C32 C34 H34B 109.5 . . ?
C32 C34 H34C 109.5 . . ?
H34A C34 H34B 109.5 . . ?
H34A C34 H34C 109.5 . . ?
H34B C34 H34C 109.5 . . ?
C32 C35 H35A 109.5 . . ?
C32 C35 H35B 109.5 . . ?
C32 C35 H35C 109.5 . . ?
H35A C35 H35B 109.5 . . ?
H35A C35 H35C 109.5 . . ?
H35B C35 H35C 109.5 . . ?
C37 C36 P3 110.0(4) . . ?
C37 C36 C39 108.6(5) . . ?
C38 C36 P3 111.7(4) . . ?
C38 C36 C37 105.1(5) . . ?
C38 C36 C39 108.2(5) . . ?
C39 C36 P3 113.0(4) . . ?
C36 C37 H37A 109.5 . . ?
C36 C37 H37B 109.5 . . ?
C36 C37 H37C 109.5 . . ?
H37A C37 H37B 109.5 . . ?
H37A C37 H37C 109.5 . . ?
H37B C37 H37C 109.5 . . ?
C36 C38 H38A 109.5 . . ?
C36 C38 H38B 109.5 . . ?
C36 C38 H38C 109.5 . . ?
H38A C38 H38B 109.5 . . ?
H38A C38 H38C 109.5 . . ?
H38B C38 H38C 109.5 . . ?
C36 C39 H39A 109.5 . . ?
C36 C39 H39B 109.5 . . ?
C36 C39 H39C 109.5 . . ?
H39A C39 H39B 109.5 . . ?
H39A C39 H39C 109.5 . . ?
H39B C39 H39C 109.5 . . ?
C41 C40 P3 108.3(4) . . ?
C42 C40 P3 109.5(4) . . ?
C42 C40 C41 105.8(5) . . ?
C43 C40 P3 115.3(4) . . ?
C43 C40 C41 108.4(5) . . ?
C43 C40 C42 109.1(5) . . ?
C40 C41 H41A 109.5 . . ?
C40 C41 H41B 109.5 . . ?
C40 C41 H41C 109.5 . . ?
H41A C41 H41B 109.5 . . ?
H41A C41 H41C 109.5 . . ?
H41B C41 H41C 109.5 . . ?
C40 C42 H42A 109.5 . . ?
C40 C42 H42B 109.5 . . ?
C40 C42 H42C 109.5 . . ?
H42A C42 H42B 109.5 . . ?
H42A C42 H42C 109.5 . . ?
H42B C42 H42C 109.5 . . ?
C40 C43 H43A 109.5 . . ?
C40 C43 H43B 109.5 . . ?
C40 C43 H43C 109.5 . . ?
H43A C43 H43B 109.5 . . ?
H43A C43 H43C 109.5 . . ?
H43B C43 H43C 109.5 . . ?
C21 C20 P2 107.2(6) . . ?
C22 C20 P2 107.9(7) . . ?
C22 C20 C21 107.5(6) . . ?
C23 C20 P2 117.1(9) . . ?
C23 C20 C21 108.7(6) . . ?
C23 C20 C22 108.1(6) . . ?
C20 C21 H21A 109.5 . . ?
C20 C21 H21B 109.5 . . ?
C20 C21 H21C 109.5 . . ?
H21A C21 H21B 109.5 . . ?
H21A C21 H21C 109.5 . . ?
H21B C21 H21C 109.5 . . ?
C20 C22 H22A 109.5 . . ?
C20 C22 H22B 109.5 . . ?
C20 C22 H22C 109.5 . . ?
H22A C22 H22B 109.5 . . ?
H22A C22 H22C 109.5 . . ?
H22B C22 H22C 109.5 . . ?
C20 C23 H23A 109.5 . . ?
C20 C23 H23B 109.5 . . ?
C20 C23 H23C 109.5 . . ?
H23A C23 H23B 109.5 . . ?
H23A C23 H23C 109.5 . . ?
H23B C23 H23C 109.5 . . ?
C25 C24 P2 107.7(8) . . ?
C25 C24 C27 108.7(6) . . ?
C26 C24 P2 107.8(6) . . ?
C26 C24 C25 109.2(6) . . ?
C26 C24 C27 109.0(6) . . ?
C27 C24 P2 114.3(8) . . ?
C24 C25 H25A 109.5 . . ?
C24 C25 H25B 109.5 . . ?
C24 C25 H25C 109.5 . . ?
H25A C25 H25B 109.5 . . ?
H25A C25 H25C 109.5 . . ?
H25B C25 H25C 109.5 . . ?
C24 C26 H26A 109.5 . . ?
C24 C26 H26B 109.5 . . ?
C24 C26 H26C 109.5 . . ?
H26A C26 H26B 109.5 . . ?
H26A C26 H26C 109.5 . . ?
H26B C26 H26C 109.5 . . ?
C24 C27 H27A 109.5 . . ?
C24 C27 H27B 109.5 . . ?
C24 C27 H27C 109.5 . . ?
H27A C27 H27B 109.5 . . ?
H27A C27 H27C 109.5 . . ?
H27B C27 H27C 109.5 . . ?
C29 C28 P2 107.5(9) . . ?
C29 C28 C30 106.2(6) . . ?
C30 C28 P2 113.3(6) . . ?
C31 C28 P2 115.5(7) . . ?
C31 C28 C29 107.3(6) . . ?
C31 C28 C30 106.5(5) . . ?
C28 C29 H29A 109.5 . . ?
C28 C29 H29B 109.5 . . ?
C28 C29 H29C 109.5 . . ?
H29A C29 H29B 109.5 . . ?
H29A C29 H29C 109.5 . . ?
H29B C29 H29C 109.5 . . ?
C28 C30 H30A 109.5 . . ?
C28 C30 H30B 109.5 . . ?
C28 C30 H30C 109.5 . . ?
H30A C30 H30B 109.5 . . ?
H30A C30 H30C 109.5 . . ?
H30B C30 H30C 109.5 . . ?
C28 C31 H31A 109.5 . . ?
C28 C31 H31B 109.5 . . ?
C28 C31 H31C 109.5 . . ?
H31A C31 H31B 109.5 . . ?
H31A C31 H31C 109.5 . . ?
H31B C31 H31C 109.5 . . ?
C21A C20A P2 106.8(10) . . ?
C21A C20A C22A 109.2(6) . . ?
C22A C20A P2 103.8(9) . . ?
C23A C20A P2 118.4(13) . . ?
C23A C20A C21A 109.3(6) . . ?
C23A C20A C22A 109.1(7) . . ?
C20A C21A H21D 109.5 . . ?
C20A C21A H21E 109.5 . . ?
C20A C21A H21F 109.5 . . ?
H21D C21A H21E 109.5 . . ?
H21D C21A H21F 109.5 . . ?
H21E C21A H21F 109.5 . . ?
C20A C22A H22D 109.5 . . ?
C20A C22A H22E 109.5 . . ?
C20A C22A H22F 109.5 . . ?
H22D C22A H22E 109.5 . . ?
H22D C22A H22F 109.5 . . ?
H22E C22A H22F 109.5 . . ?
C20A C23A H23D 109.5 . . ?
C20A C23A H23E 109.5 . . ?
C20A C23A H23F 109.5 . . ?
H23D C23A H23E 109.5 . . ?
H23D C23A H23F 109.5 . . ?
H23E C23A H23F 109.5 . . ?
C25A C24A P2 112.1(10) . . ?
C25A C24A C26A 106.7(6) . . ?
C26A C24A P2 108.8(8) . . ?
C27A C24A P2 115.8(9) . . ?
C27A C24A C25A 106.6(6) . . ?
C27A C24A C26A 106.4(6) . . ?
C24A C25A H25D 109.5 . . ?
C24A C25A H25E 109.5 . . ?
C24A C25A H25F 109.5 . . ?
H25D C25A H25E 109.5 . . ?
H25D C25A H25F 109.5 . . ?
H25E C25A H25F 109.5 . . ?
C24A C26A H26D 109.5 . . ?
C24A C26A H26E 109.5 . . ?
C24A C26A H26F 109.5 . . ?
H26D C26A H26E 109.5 . . ?
H26D C26A H26F 109.5 . . ?
H26E C26A H26F 109.5 . . ?
C24A C27A H27D 109.5 . . ?
C24A C27A H27E 109.5 . . ?
C24A C27A H27F 109.5 . . ?
H27D C27A H27E 109.5 . . ?
H27D C27A H27F 109.5 . . ?
H27E C27A H27F 109.5 . . ?
C29A C28A P2 107.4(12) . . ?
C30A C28A P2 112.3(8) . . ?
C30A C28A C29A 108.1(6) . . ?
C31A C28A P2 113.5(9) . . ?
C31A C28A C29A 107.7(6) . . ?
C31A C28A C30A 107.6(6) . . ?
C28A C29A H29D 109.5 . . ?
C28A C29A H29E 109.5 . . ?
C28A C29A H29F 109.5 . . ?
H29D C29A H29E 109.5 . . ?
H29D C29A H29F 109.5 . . ?
H29E C29A H29F 109.5 . . ?
C28A C30A H30D 109.5 . . ?
C28A C30A H30E 109.5 . . ?
C28A C30A H30F 109.5 . . ?
H30D C30A H30E 109.5 . . ?
H30D C30A H30F 109.5 . . ?
H30E C30A H30F 109.5 . . ?
C28A C31A H31D 109.5 . . ?
C28A C31A H31E 109.5 . . ?
C28A C31A H31F 109.5 . . ?
H31D C31A H31E 109.5 . . ?
H31D C31A H31F 109.5 . . ?
H31E C31A H31F 109.5 . . ?
P12 Pd11 P13 169.39(4) . . ?
C12 Pd11 P12 97.2(2) . . ?
C12 Pd11 P13 92.9(2) . . ?
C12A Pd11 P12 92.3(2) . . ?
C12A Pd11 P13 97.4(2) . . ?
C120 P12 Pd11 101.76(18) . . ?
C120 P12 C128 106.8(4) . . ?
C124 P12 Pd11 123.6(2) . . ?
C124 P12 C120 109.3(3) . . ?
C124 P12 C128 110.3(4) . . ?
C128 P12 Pd11 103.7(2) . . ?
C132 P13 Pd11 99.19(17) . . ?
C132 P13 C136 107.9(3) . . ?
C136 P13 Pd11 120.10(17) . . ?
C140 P13 Pd11 110.87(18) . . ?
C140 P13 C132 109.3(3) . . ?
C140 P13 C136 108.7(3) . . ?
C121 C120 P12 109.7(4) . . ?
C121 C120 C122 103.9(6) . . ?
C121 C120 C123 111.2(6) . . ?
C122 C120 P12 107.4(5) . . ?
C123 C120 P12 117.9(5) . . ?
C123 C120 C122 105.7(6) . . ?
C120 C121 H12A 109.5 . . ?
C120 C121 H12B 109.5 . . ?
C120 C121 H12C 109.5 . . ?
H12A C121 H12B 109.5 . . ?
H12A C121 H12C 109.5 . . ?
H12B C121 H12C 109.5 . . ?
C120 C122 H12D 109.5 . . ?
C120 C122 H12E 109.5 . . ?
C120 C122 H12F 109.5 . . ?
H12D C122 H12E 109.5 . . ?
H12D C122 H12F 109.5 . . ?
H12E C122 H12F 109.5 . . ?
C120 C123 H12G 109.5 . . ?
C120 C123 H12H 109.5 . . ?
C120 C123 H12I 109.5 . . ?
H12G C123 H12H 109.5 . . ?
H12G C123 H12I 109.5 . . ?
H12H C123 H12I 109.5 . . ?
C125 C124 P12 112.6(5) . . ?
C125 C124 C126 106.7(7) . . ?
C125 C124 C127 108.2(6) . . ?
C126 C124 P12 107.4(5) . . ?
C127 C124 P12 114.6(5) . . ?
C127 C124 C126 106.9(6) . . ?
C124 C125 H12J 109.5 . . ?
C124 C125 H12K 109.5 . . ?
C124 C125 H12L 109.5 . . ?
H12J C125 H12K 109.5 . . ?
H12J C125 H12L 109.5 . . ?
H12K C125 H12L 109.5 . . ?
C124 C126 H12M 109.5 . . ?
C124 C126 H12N 109.5 . . ?
C124 C126 H12O 109.5 . . ?
H12M C126 H12N 109.5 . . ?
H12M C126 H12O 109.5 . . ?
H12N C126 H12O 109.5 . . ?
C124 C127 H12P 109.5 . . ?
C124 C127 H12Q 109.5 . . ?
C124 C127 H12R 109.5 . . ?
H12P C127 H12Q 109.5 . . ?
H12P C127 H12R 109.5 . . ?
H12Q C127 H12R 109.5 . . ?
C129 C128 P12 109.6(6) . . ?
C130 C128 P12 108.8(6) . . ?
C130 C128 C129 105.4(8) . . ?
C130 C128 C131 111.3(8) . . ?
C131 C128 P12 113.7(6) . . ?
C131 C128 C129 107.7(8) . . ?
C128 C129 H12S 109.5 . . ?
C128 C129 H12T 109.5 . . ?
C128 C129 H12U 109.5 . . ?
H12S C129 H12T 109.5 . . ?
H12S C129 H12U 109.5 . . ?
H12T C129 H12U 109.5 . . ?
C128 C130 H13A 109.5 . . ?
C128 C130 H13B 109.5 . . ?
C128 C130 H13C 109.5 . . ?
H13A C130 H13B 109.5 . . ?
H13A C130 H13C 109.5 . . ?
H13B C130 H13C 109.5 . . ?
C128 C131 H13D 109.5 . . ?
C128 C131 H13E 109.5 . . ?
C128 C131 H13F 109.5 . . ?
H13D C131 H13E 109.5 . . ?
H13D C131 H13F 109.5 . . ?
H13E C131 H13F 109.5 . . ?
C133 C132 P13 108.8(4) . . ?
C133 C132 C134 108.1(5) . . ?
C133 C132 C135 106.9(5) . . ?
C134 C132 P13 108.9(4) . . ?
C134 C132 C135 107.0(6) . . ?
C135 C132 P13 116.9(4) . . ?
C132 C133 H13G 109.5 . . ?
C132 C133 H13H 109.5 . . ?
C132 C133 H13I 109.5 . . ?
H13G C133 H13H 109.5 . . ?
H13G C133 H13I 109.5 . . ?
H13H C133 H13I 109.5 . . ?
C132 C134 H13J 109.5 . . ?
C132 C134 H13K 109.5 . . ?
C132 C134 H13L 109.5 . . ?
H13J C134 H13K 109.5 . . ?
H13J C134 H13L 109.5 . . ?
H13K C134 H13L 109.5 . . ?
C132 C135 H13M 109.5 . . ?
C132 C135 H13N 109.5 . . ?
C132 C135 H13O 109.5 . . ?
H13M C135 H13N 109.5 . . ?
H13M C135 H13O 109.5 . . ?
H13N C135 H13O 109.5 . . ?
C137 C136 P13 108.8(4) . . ?
C137 C136 C138 106.6(5) . . ?
C137 C136 C139 109.4(5) . . ?
C138 C136 P13 111.4(4) . . ?
C138 C136 C139 107.3(5) . . ?
C139 C136 P13 113.1(4) . . ?
C136 C137 H13P 109.5 . . ?
C136 C137 H13Q 109.5 . . ?
C136 C137 H13R 109.5 . . ?
H13P C137 H13Q 109.5 . . ?
H13P C137 H13R 109.5 . . ?
H13Q C137 H13R 109.5 . . ?
C136 C138 H13S 109.5 . . ?
C136 C138 H13T 109.5 . . ?
C136 C138 H13U 109.5 . . ?
H13S C138 H13T 109.5 . . ?
H13S C138 H13U 109.5 . . ?
H13T C138 H13U 109.5 . . ?
C136 C139 H13V 109.5 . . ?
C136 C139 H13W 109.5 . . ?
C136 C139 H13X 109.5 . . ?
H13V C139 H13W 109.5 . . ?
H13V C139 H13X 109.5 . . ?
H13W C139 H13X 109.5 . . ?
C141 C140 P13 108.6(4) . . ?
C142 C140 P13 109.7(4) . . ?
C142 C140 C141 105.4(5) . . ?
C143 C140 P13 115.6(4) . . ?
C143 C140 C141 109.0(5) . . ?
C143 C140 C142 108.1(5) . . ?
C140 C141 H14A 109.5 . . ?
C140 C141 H14B 109.5 . . ?
C140 C141 H14C 109.5 . . ?
H14A C141 H14B 109.5 . . ?
H14A C141 H14C 109.5 . . ?
H14B C141 H14C 109.5 . . ?
C140 C142 H14D 109.5 . . ?
C140 C142 H14E 109.5 . . ?
C140 C142 H14F 109.5 . . ?
H14D C142 H14E 109.5 . . ?
H14D C142 H14F 109.5 . . ?
H14E C142 H14F 109.5 . . ?
C140 C143 H14G 109.5 . . ?
C140 C143 H14H 109.5 . . ?
C140 C143 H14I 109.5 . . ?
H14G C143 H14H 109.5 . . ?
H14G C143 H14I 109.5 . . ?
H14H C143 H14I 109.5 . . ?
C13 O18 C19 117.1(9) . . ?
C17 C12 Pd11 122.9(4) . . ?
C17 C12 C13 120.0 . . ?
C13 C12 Pd11 117.1(4) . . ?
C12 C17 H17 120.0 . . ?
C12 C17 C16 120.0 . . ?
C16 C17 H17 120.0 . . ?
C17 C16 H16 120.0 . . ?
C15 C16 C17 120.0 . . ?
C15 C16 H16 120.0 . . ?
C16 C15 H15 120.0 . . ?
C16 C15 C14 120.0 . . ?
C14 C15 H15 120.0 . . ?
C15 C14 H14 120.0 . . ?
C13 C14 C15 120.0 . . ?
C13 C14 H14 120.0 . . ?
O18 C13 C12 116.4(6) . . ?
O18 C13 C14 123.6(6) . . ?
C14 C13 C12 120.0 . . ?
O18 C19 H19A 109.5 . . ?
O18 C19 H19B 109.5 . . ?
O18 C19 H19C 109.5 . . ?
H19A C19 H19B 109.5 . . ?
H19A C19 H19C 109.5 . . ?
H19B C19 H19C 109.5 . . ?
C13A O18A C19A 115.5(10) . . ?
C14A C13A O18A 124.8(6) . . ?
C14A C13A C12A 120.0 . . ?
C12A C13A O18A 115.2(6) . . ?
C13A C14A H14J 120.0 . . ?
C13A C14A C15A 120.0 . . ?
C15A C14A H14J 120.0 . . ?
C14A C15A H15A 120.0 . . ?
C16A C15A C14A 120.0 . . ?
C16A C15A H15A 120.0 . . ?
C15A C16A H16A 120.0 . . ?
C15A C16A C17A 120.0 . . ?
C17A C16A H16A 120.0 . . ?
C16A C17A H17A 120.0 . . ?
C16A C17A C12A 120.0 . . ?
C12A C17A H17A 120.0 . . ?
C13A C12A Pd11 116.9(4) . . ?
C17A C12A Pd11 123.1(4) . . ?
C17A C12A C13A 120.0 . . ?
O18A C19A H19D 109.5 . . ?
O18A C19A H19E 109.5 . . ?
O18A C19A H19F 109.5 . . ?
H19D C19A H19E 109.5 . . ?
H19D C19A H19F 109.5 . . ?
H19E C19A H19F 109.5 . . ?
F1 P4 F3 89.4(2) . . ?
F2 P4 F1 177.1(3) . . ?
F2 P4 F3 87.7(2) . . ?
F2 P4 F4 91.0(2) . . ?
F4 P4 F1 91.9(2) . . ?
F4 P4 F3 177.4(3) . . ?
F5 P4 F1 89.7(3) . . ?
F5 P4 F2 90.1(2) . . ?
F5 P4 F3 89.7(4) . . ?
F5 P4 F4 92.6(4) . . ?
F5 P4 F6 179.8(3) . . ?
F6 P4 F1 90.1(2) . . ?
F6 P4 F2 90.2(2) . . ?
F6 P4 F3 90.4(3) . . ?
F6 P4 F4 87.3(3) . . ?
F7 P5 F8 177.1(4) . . ?
F7 P5 F9 91.8(4) . . ?
F7 P5 F10 93.5(4) . . ?
F7 P5 F11 91.4(3) . . ?
F7 P5 F12 94.7(3) . . ?
F9 P5 F8 86.7(3) . . ?
F9 P5 F11 88.2(3) . . ?
F10 P5 F8 87.9(3) . . ?
F10 P5 F9 174.5(4) . . ?
F10 P5 F11 90.5(3) . . ?
F11 P5 F8 86.0(3) . . ?
F12 P5 F8 87.9(3) . . ?
F12 P5 F9 90.1(3) . . ?
F12 P5 F10 90.6(3) . . ?
F12 P5 F11 173.7(4) . . ?
F7A P5 F10A 86.8(4) . . ?
F8A P5 F7A 175.1(4) . . ?
F8A P5 F10A 88.7(4) . . ?
F8A P5 F11A 91.3(3) . . ?
F8A P5 F12A 92.6(4) . . ?
F9A P5 F7A 90.8(4) . . ?
F9A P5 F8A 93.7(4) . . ?
F9A P5 F10A 177.3(5) . . ?
F9A P5 F11A 91.5(4) . . ?
F9A P5 F12A 92.7(4) . . ?
F11A P5 F7A 86.6(3) . . ?
F11A P5 F10A 87.1(3) . . ?
F12A P5 F7A 89.2(4) . . ?
F12A P5 F10A 88.4(4) . . ?
F12A P5 F11A 174.1(4) . . ?

loop_
_geom_bond_atom_site_label_1
_geom_bond_atom_site_label_2
_geom_bond_distance
_geom_bond_site_symmetry_2
_geom_bond_publ_flag
Pd1 P2 2.3967(13) . ?
Pd1 P3 2.4345(12) . ?
Pd1 C2 1.998(6) . ?
P2 C20 1.908(7) . ?
P2 C24 1.876(7) . ?
P2 C28 1.932(7) . ?
P2 C20A 1.884(8) . ?
P2 C24A 1.933(8) . ?
P2 C28A 1.906(8) . ?
P3 C32 1.893(5) . ?
P3 C36 1.912(5) . ?
P3 C40 1.908(5) . ?
O8 C3 1.453(8) . ?
O8 C9 1.411(8) . ?
C2 C3 1.361(8) . ?
C2 C7 1.326(8) . ?
C3 C4 1.360(9) . ?
C4 H4 0.9500 . ?
C4 C5 1.433(11) . ?
C5 H5 0.9500 . ?
C5 C6 1.373(11) . ?
C6 H6 0.9500 . ?
C6 C7 1.381(8) . ?
C7 H7 0.9500 . ?
C9 H9A 0.9800 . ?
C9 H9B 0.9800 . ?
C9 H9C 0.9800 . ?
C32 C33 1.550(9) . ?
C32 C34 1.543(8) . ?
C32 C35 1.541(8) . ?
C33 H33A 0.9800 . ?
C33 H33B 0.9800 . ?
C33 H33C 0.9800 . ?
C34 H34A 0.9800 . ?
C34 H34B 0.9800 . ?
C34 H34C 0.9800 . ?
C35 H35A 0.9800 . ?
C35 H35B 0.9800 . ?
C35 H35C 0.9800 . ?
C36 C37 1.535(7) . ?
C36 C38 1.531(8) . ?
C36 C39 1.552(7) . ?
C37 H37A 0.9800 . ?
C37 H37B 0.9800 . ?
C37 H37C 0.9800 . ?
C38 H38A 0.9800 . ?
C38 H38B 0.9800 . ?
C38 H38C 0.9800 . ?
C39 H39A 0.9800 . ?
C39 H39B 0.9800 . ?
C39 H39C 0.9800 . ?
C40 C41 1.548(8) . ?
C40 C42 1.544(9) . ?
C40 C43 1.543(8) . ?
C41 H41A 0.9800 . ?
C41 H41B 0.9800 . ?
C41 H41C 0.9800 . ?
C42 H42A 0.9800 . ?
C42 H42B 0.9800 . ?
C42 H42C 0.9800 . ?
C43 H43A 0.9800 . ?
C43 H43B 0.9800 . ?
C43 H43C 0.9800 . ?
C20 C21 1.543(7) . ?
C20 C22 1.542(7) . ?
C20 C23 1.531(7) . ?
C21 H21A 0.9800 . ?
C21 H21B 0.9800 . ?
C21 H21C 0.9800 . ?
C22 H22A 0.9800 . ?
C22 H22B 0.9800 . ?
C22 H22C 0.9800 . ?
C23 H23A 0.9800 . ?
C23 H23B 0.9800 . ?
C23 H23C 0.9800 . ?
C24 C25 1.533(7) . ?
C24 C26 1.530(7) . ?
C24 C27 1.534(7) . ?
C25 H25A 0.9800 . ?
C25 H25B 0.9800 . ?
C25 H25C 0.9800 . ?
C26 H26A 0.9800 . ?
C26 H26B 0.9800 . ?
C26 H26C 0.9800 . ?
C27 H27A 0.9800 . ?
C27 H27B 0.9800 . ?
C27 H27C 0.9800 . ?
C28 C29 1.548(7) . ?
C28 C30 1.554(7) . ?
C28 C31 1.544(7) . ?
C29 H29A 0.9800 . ?
C29 H29B 0.9800 . ?
C29 H29C 0.9800 . ?
C30 H30A 0.9800 . ?
C30 H30B 0.9800 . ?
C30 H30C 0.9800 . ?
C31 H31A 0.9800 . ?
C31 H31B 0.9800 . ?
C31 H31C 0.9800 . ?
C20A C21A 1.533(7) . ?
C20A C22A 1.533(7) . ?
C20A C23A 1.528(7) . ?
C21A H21D 0.9800 . ?
C21A H21E 0.9800 . ?
C21A H21F 0.9800 . ?
C22A H22D 0.9800 . ?
C22A H22E 0.9800 . ?
C22A H22F 0.9800 . ?
C23A H23D 0.9800 . ?
C23A H23E 0.9800 . ?
C23A H23F 0.9800 . ?
C24A C25A 1.550(7) . ?
C24A C26A 1.552(7) . ?
C24A C27A 1.550(7) . ?
C25A H25D 0.9800 . ?
C25A H25E 0.9800 . ?
C25A H25F 0.9800 . ?
C26A H26D 0.9800 . ?
C26A H26E 0.9800 . ?
C26A H26F 0.9800 . ?
C27A H27D 0.9800 . ?
C27A H27E 0.9800 . ?
C27A H27F 0.9800 . ?
C28A C29A 1.542(8) . ?
C28A C30A 1.541(7) . ?
C28A C31A 1.540(7) . ?
C29A H29D 0.9800 . ?
C29A H29E 0.9800 . ?
C29A H29F 0.9800 . ?
C30A H30D 0.9800 . ?
C30A H30E 0.9800 . ?
C30A H30F 0.9800 . ?
C31A H31D 0.9800 . ?
C31A H31E 0.9800 . ?
C31A H31F 0.9800 . ?
Pd11 P12 2.4168(12) . ?
Pd11 P13 2.4192(11) . ?
Pd11 C12 1.991(5) . ?
Pd11 C12A 1.971(5) . ?
P12 C120 1.894(6) . ?
P12 C124 1.882(6) . ?
P12 C128 1.923(8) . ?
P13 C132 1.900(5) . ?
P13 C136 1.919(5) . ?
P13 C140 1.900(5) . ?
C120 C121 1.510(9) . ?
C120 C122 1.556(11) . ?
C120 C123 1.521(8) . ?
C121 H12A 0.9800 . ?
C121 H12B 0.9800 . ?
C121 H12C 0.9800 . ?
C122 H12D 0.9800 . ?
C122 H12E 0.9800 . ?
C122 H12F 0.9800 . ?
C123 H12G 0.9800 . ?
C123 H12H 0.9800 . ?
C123 H12I 0.9800 . ?
C124 C125 1.491(12) . ?
C124 C126 1.581(10) . ?
C124 C127 1.540(8) . ?
C125 H12J 0.9800 . ?
C125 H12K 0.9800 . ?
C125 H12L 0.9800 . ?
C126 H12M 0.9800 . ?
C126 H12N 0.9800 . ?
C126 H12O 0.9800 . ?
C127 H12P 0.9800 . ?
C127 H12Q 0.9800 . ?
C127 H12R 0.9800 . ?
C128 C129 1.586(13) . ?
C128 C130 1.494(12) . ?
C128 C131 1.554(10) . ?
C129 H12S 0.9800 . ?
C129 H12T 0.9800 . ?
C129 H12U 0.9800 . ?
C130 H13A 0.9800 . ?
C130 H13B 0.9800 . ?
C130 H13C 0.9800 . ?
C131 H13D 0.9800 . ?
C131 H13E 0.9800 . ?
C131 H13F 0.9800 . ?
C132 C133 1.530(8) . ?
C132 C134 1.536(8) . ?
C132 C135 1.537(8) . ?
C133 H13G 0.9800 . ?
C133 H13H 0.9800 . ?
C133 H13I 0.9800 . ?
C134 H13J 0.9800 . ?
C134 H13K 0.9800 . ?
C134 H13L 0.9800 . ?
C135 H13M 0.9800 . ?
C135 H13N 0.9800 . ?
C135 H13O 0.9800 . ?
C136 C137 1.523(8) . ?
C136 C138 1.538(8) . ?
C136 C139 1.545(7) . ?
C137 H13P 0.9800 . ?
C137 H13Q 0.9800 . ?
C137 H13R 0.9800 . ?
C138 H13S 0.9800 . ?
C138 H13T 0.9800 . ?
C138 H13U 0.9800 . ?
C139 H13V 0.9800 . ?
C139 H13W 0.9800 . ?
C139 H13X 0.9800 . ?
C140 C141 1.554(8) . ?
C140 C142 1.543(9) . ?
C140 C143 1.523(8) . ?
C141 H14A 0.9800 . ?
C141 H14B 0.9800 . ?
C141 H14C 0.9800 . ?
C142 H14D 0.9800 . ?
C142 H14E 0.9800 . ?
C142 H14F 0.9800 . ?
C143 H14G 0.9800 . ?
C143 H14H 0.9800 . ?
C143 H14I 0.9800 . ?
O18 C13 1.388(9) . ?
O18 C19 1.414(11) . ?
C12 C17 1.3900 . ?
C12 C13 1.3900 . ?
C17 H17 0.9500 . ?
C17 C16 1.3900 . ?
C16 H16 0.9500 . ?
C16 C15 1.3900 . ?
C15 H15 0.9500 . ?
C15 C14 1.3900 . ?
C14 H14 0.9500 . ?
C14 C13 1.3900 . ?
C19 H19A 0.9800 . ?
C19 H19B 0.9800 . ?
C19 H19C 0.9800 . ?
O18A C13A 1.392(9) . ?
O18A C19A 1.414(12) . ?
C13A C14A 1.3900 . ?
C13A C12A 1.3900 . ?
C14A H14J 0.9500 . ?
C14A C15A 1.3900 . ?
C15A H15A 0.9500 . ?
C15A C16A 1.3900 . ?
C16A H16A 0.9500 . ?
C16A C17A 1.3900 . ?
C17A H17A 0.9500 . ?
C17A C12A 1.3900 . ?
C19A H19D 0.9800 . ?
C19A H19E 0.9800 . ?
C19A H19F 0.9800 . ?
P4 F1 1.589(3) . ?
P4 F2 1.583(3) . ?
P4 F3 1.594(5) . ?
P4 F4 1.586(4) . ?
P4 F5 1.567(5) . ?
P4 F6 1.582(4) . ?
P5 F7 1.505(5) . ?
P5 F8 1.618(6) . ?
P5 F9 1.579(6) . ?
P5 F10 1.555(6) . ?
P5 F11 1.583(5) . ?
P5 F12 1.547(5) . ?
P5 F7A 1.597(6) . ?
P5 F8A 1.528(6) . ?
P5 F9A 1.526(6) . ?
P5 F10A 1.611(6) . ?
P5 F11A 1.584(6) . ?
P5 F12A 1.543(6) . ?

loop_
_geom_torsion_atom_site_label_1
_geom_torsion_atom_site_label_2
_geom_torsion_atom_site_label_3
_geom_torsion_atom_site_label_4
_geom_torsion
_geom_torsion_site_symmetry_1
_geom_torsion_site_symmetry_2
_geom_torsion_site_symmetry_3
_geom_torsion_site_symmetry_4
_geom_torsion_publ_flag
Pd1 P2 C24 C25 -41.2(7) . . . . ?
Pd1 P2 C24 C26 76.5(6) . . . . ?
Pd1 P2 C24 C27 -162.1(5) . . . . ?
Pd1 P2 C20A C21A 43.9(7) . . . . ?
Pd1 P2 C20A C22A -71.5(7) . . . . ?
Pd1 P2 C20A C23A 167.6(8) . . . . ?
Pd1 P3 C32 C33 -65.9(4) . . . . ?
Pd1 P3 C32 C34 49.8(5) . . . . ?
Pd1 P3 C32 C35 171.8(4) . . . . ?
Pd1 C2 C3 O8 1.2(7) . . . . ?
Pd1 C2 C3 C4 -179.3(5) . . . . ?
Pd1 C2 C7 C6 179.5(4) . . . . ?
O8 C3 C4 C5 178.2(5) . . . . ?
C2 C3 C4 C5 -1.2(9) . . . . ?
C3 C2 C7 C6 -1.9(9) . . . . ?
C3 C4 C5 C6 0.4(10) . . . . ?
C4 C5 C6 C7 -0.3(10) . . . . ?
C5 C6 C7 C2 1.1(9) . . . . ?
C7 C2 C3 O8 -177.5(5) . . . . ?
C7 C2 C3 C4 1.9(9) . . . . ?
C9 O8 C3 C2 -176.6(6) . . . . ?
C9 O8 C3 C4 3.9(8) . . . . ?
C36 P3 C32 C33 166.0(4) . . . . ?
C36 P3 C32 C34 -78.3(5) . . . . ?
C36 P3 C32 C35 43.8(5) . . . . ?
C40 P3 C32 C33 48.6(5) . . . . ?
C40 P3 C32 C34 164.3(4) . . . . ?
C40 P3 C32 C35 -73.7(5) . . . . ?
C20 P2 C24 C25 76.4(6) . . . . ?
C20 P2 C24 C26 -165.9(6) . . . . ?
C20 P2 C24 C27 -44.5(7) . . . . ?
C28 P2 C24 C25 -167.0(6) . . . . ?
C28 P2 C24 C26 -49.3(6) . . . . ?
C28 P2 C24 C27 72.1(7) . . . . ?
C24A P2 C20A C21A -78.7(8) . . . . ?
C24A P2 C20A C22A 166.0(7) . . . . ?
C24A P2 C20A C23A 45.0(9) . . . . ?
C28A P2 C20A C21A 165.4(8) . . . . ?
C28A P2 C20A C22A 50.1(8) . . . . ?
C28A P2 C20A C23A -70.9(9) . . . . ?
Pd11 P12 C120 C121 -28.7(6) . . . . ?
Pd11 P12 C120 C122 83.6(4) . . . . ?
Pd11 P12 C120 C123 -157.3(5) . . . . ?
Pd11 P12 C124 C125 -39.6(6) . . . . ?
Pd11 P12 C124 C126 77.6(6) . . . . ?
Pd11 P12 C124 C127 -163.8(5) . . . . ?
Pd11 P13 C140 C141 26.7(5) . . . . ?
Pd11 P13 C140 C142 -88.0(4) . . . . ?
Pd11 P13 C140 C143 149.5(4) . . . . ?
Pd11 C12 C17 C16 -179.8(5) . . . . ?
Pd11 C12 C13 O18 -2.6(7) . . . . ?
Pd11 C12 C13 C14 179.8(5) . . . . ?
C120 P12 C124 C125 79.9(6) . . . . ?
C120 P12 C124 C126 -162.9(5) . . . . ?
C120 P12 C124 C127 -44.4(7) . . . . ?
C124 P12 C120 C121 -160.9(6) . . . . ?
C124 P12 C120 C122 -48.6(5) . . . . ?
C124 P12 C120 C123 70.5(7) . . . . ?
C128 P12 C120 C121 79.8(6) . . . . ?
C128 P12 C120 C122 -168.0(5) . . . . ?
C128 P12 C120 C123 -48.8(7) . . . . ?
C128 P12 C124 C125 -163.0(6) . . . . ?
C128 P12 C124 C126 -45.8(6) . . . . ?
C128 P12 C124 C127 72.8(7) . . . . ?
C132 P13 C140 C141 -81.6(5) . . . . ?
C132 P13 C140 C142 163.7(4) . . . . ?
C132 P13 C140 C143 41.2(5) . . . . ?
C136 P13 C140 C141 160.8(4) . . . . ?
C136 P13 C140 C142 46.1(5) . . . . ?
C136 P13 C140 C143 -76.4(5) . . . . ?
C12 C17 C16 C15 0.0 . . . . ?
C17 C12 C13 O18 177.6(9) . . . . ?
C17 C12 C13 C14 0.0 . . . . ?
C17 C16 C15 C14 0.0 . . . . ?
C16 C15 C14 C13 0.0 . . . . ?
C15 C14 C13 O18 -177.4(9) . . . . ?
C15 C14 C13 C12 0.0 . . . . ?
C13 C12 C17 C16 0.0 . . . . ?
C19 O18 C13 C12 -175.4(9) . . . . ?
C19 O18 C13 C14 2.1(11) . . . . ?
O18A C13A C14A C15A 178.9(10) . . . . ?
O18A C13A C12A Pd11 2.0(8) . . . . ?
O18A C13A C12A C17A -179.0(9) . . . . ?
C13A C14A C15A C16A 0.0 . . . . ?
C14A C13A C12A Pd11 -179.0(5) . . . . ?
C14A C13A C12A C17A 0.0 . . . . ?
C14A C15A C16A C17A 0.0 . . . . ?
C15A C16A C17A C12A 0.0 . . . . ?
C16A C17A C12A Pd11 178.9(6) . . . . ?
C16A C17A C12A C13A 0.0 . . . . ?
C12A C13A C14A C15A 0.0 . . . . ?
C19A O18A C13A C14A 4.4(13) . . . . ?
C19A O18A C13A C12A -176.7(10) . . . . ?

loop_
_exptl_oxdiff_crystal_face_indexfrac_h
_exptl_oxdiff_crystal_face_indexfrac_k
_exptl_oxdiff_crystal_face_indexfrac_l
_exptl_oxdiff_crystal_face_x
_exptl_oxdiff_crystal_face_y
_exptl_oxdiff_crystal_face_z
18.3989 -0.5847 -0.6809 -0.4484 0.2149 0.8676
-3.3379 -7.4209 7.2880 -0.7826 0.3948 -0.4813
-18.2951 0.7810 0.4871 0.4687 -0.2251 -0.8542
17.6663 0.7925 -6.8059 -0.1623 -0.3073 0.9377
14.8227 5.6007 0.0521 0.1878 0.3945 0.8995
-15.9600 1.1906 8.3744 0.2718 0.5295 -0.8036
-13.5530 -6.0516 -1.1341 -0.2328 -0.4837 -0.8437
4.6021 -5.9202 -8.9257 -0.4445 -0.8897 0.1043
-13.5766 4.4606 -3.3327 0.7933 -0.3908 -0.4669
3.8818 7.4044 -7.3088 0.7694 -0.3885 0.5070
5.6165 0.1529 -11.2307 0.1494 -0.9124 0.3811
-5.4602 -0.1221 11.2316 -0.1501 0.9158 -0.3726
-8.6119 8.5166 -0.4089 0.9909 0.0618 -0.1192
-12.1547 -0.2939 -6.1586 0.3864 -0.7525 -0.5334
-4.6658 -9.4457 0.3647 -0.7802 -0.3021 -0.5477
